data_1571716
loop_
_publ_author_name
'Wang, Lina'
'Liao, Zian'
'Lin, Peng'
'Jia, Yingying'
'Liu, Le'
'Xu, Ling'
'Zhou, Mingbo'
'Yin, Bangshao'
'Rao, Yutao'
'Nakai, Akito'
'Tanaka, Takayuki'
'Shimizu, Daiki'
'Osuka, Atsuhiro'
'Song, Jianxin'

_publ_section_title
;
 Synthesis of NiII porphyrin---NiII 5,15-diazaporphyrin hybrid tapes
;
_journal_issue 26
_journal_name_full 'Chemical Science'
_journal_page_first 10207
_journal_page_last 10213
_journal_paper_doi 10.1039/D4SC01450B
_journal_volume 15
_journal_year 2024
_chemical_formula_moiety 'C160 H164 N14 Ni3'
_chemical_formula_sum 'C160 H164 N14 Ni3'
_chemical_formula_weight 2459.17
_space_group_crystal_system triclinic
_space_group_IT_number 2
_space_group_name_Hall '-P 1'
_space_group_name_H-M_alt 'P -1'
_atom_sites_solution_hydrogens geom
_audit_creation_date 2024-05-06
_audit_creation_method
;
Olex2 1.2
(compiled 2018.05.29 svn.r3508 for OlexSys, GUI svn.r5506)
;
_audit_update_record
;
2024-05-08 deposited with the CCDC.	2024-05-24 downloaded from the CCDC.
;
_cell_angle_alpha 104.436(2)
_cell_angle_beta 95.669(2)
_cell_angle_gamma 104.971(3)
_cell_formula_units_Z 3
_cell_length_a 19.5178(5)
_cell_length_b 27.7250(9)
_cell_length_c 28.7677(6)
_cell_measurement_reflns_used 13251
_cell_measurement_temperature 100.27(10)
_cell_measurement_theta_max 71.8900
_cell_measurement_theta_min 4.3180
_cell_volume 14340.6(7)
_computing_cell_refinement 'CrysAlisPro 1.171.39.8a (Rigaku OD, 2015)'
_computing_data_collection 'CrysAlisPro 1.171.39.8a (Rigaku OD, 2015)'
_computing_data_reduction 'CrysAlisPro 1.171.39.8a (Rigaku OD, 2015)'
_computing_molecular_graphics 'Olex2 (Dolomanov et al., 2009)'
_computing_publication_material 'Olex2 (Dolomanov et al., 2009)'
_computing_structure_refinement 'ShelXL (Sheldrick, 2015)'
_computing_structure_solution 'ShelXS (Sheldrick, 2008)'
_diffrn_ambient_environment N~2~
_diffrn_ambient_temperature 100.27(10)
_diffrn_detector 'CCD plate'
_diffrn_detector_area_resol_mean 8.0697
_diffrn_detector_type EosS2
_diffrn_measured_fraction_theta_full 0.986
_diffrn_measured_fraction_theta_max 0.986
_diffrn_measurement_details
;
List of Runs (angles in degrees, time in seconds):

  # Type    Start    End  Width  t~exp~   \w     \q     \k     \f   Frames
#--------------------------------------------------------------------------
  1  \w     23.00  88.00   1.00    2.50    --   34.73-125.00 -30.00   65
  2  \w    -33.00  61.00   1.00    2.50    --   34.73 -77.00   0.00   94
  3  \w     24.00  88.00   1.00    2.50    --   34.73-125.00 -90.00   64
  4  \w      8.00 102.00   1.00    2.50    --   34.73  77.00 120.00   94
  5  \w    -29.00  99.00   1.00    2.50    --   34.73   0.00 -30.00  128
  6  \w     56.00 109.00   1.00   10.00    --  107.46 -94.00 -60.00   53
  7  \w     92.00 176.00   1.00   10.00    --  107.46  45.00 120.00   84
  8  \w     42.00 102.00   1.00   10.00    --  107.46 -61.00 -90.00   60
  9  \w     89.00 173.00   1.00   10.00    --  107.46  61.00   0.00   84
 10  \w     44.00 109.00   1.00   10.00    --  107.46 -94.00-180.00   65
 11  \w     42.00 103.00   1.00   10.00    --  107.46 -61.00  60.00   61
 12  \w     90.00 126.00   1.00   10.00    --  107.46 -30.00-180.00   36
 13  \w     41.00 114.00   1.00   10.00    --  107.46 -61.00-180.00   73
 14  \w     64.00 115.00   1.00   10.00    --  107.46-111.00  60.00   51
 15  \w     46.00  74.00   1.00   10.00    --  107.46 -30.00-180.00   28
 16  \w     39.00 125.00   1.00   10.00    --  107.46 -45.00 -30.00   86
 17  \w     49.00 129.00   1.00   10.00    --  107.46 -30.00  60.00   80
 18  \w     90.00 176.00   1.00   10.00    --  107.46  45.00  60.00   86
;
_diffrn_measurement_device 'four-circle diffractometer'
_diffrn_measurement_device_type 'SuperNova, Dual, Cu at home/near, EosS2'
_diffrn_measurement_method '\w scans'
_diffrn_orient_matrix_type 'CrysAlisPro convention (1999,Acta A55,543-557)'
_diffrn_orient_matrix_UB_11 -0.0296525000
_diffrn_orient_matrix_UB_12 -0.0563391000
_diffrn_orient_matrix_UB_13 0.0023714000
_diffrn_orient_matrix_UB_21 -0.0333257000
_diffrn_orient_matrix_UB_22 -0.0173781000
_diffrn_orient_matrix_UB_23 -0.0545002000
_diffrn_orient_matrix_UB_31 0.0699655000
_diffrn_orient_matrix_UB_32 -0.0112543000
_diffrn_orient_matrix_UB_33 -0.0133379000
_diffrn_radiation_monochromator mirror
_diffrn_radiation_probe x-ray
_diffrn_radiation_type CuK\a
_diffrn_radiation_wavelength 1.54184
_diffrn_reflns_av_R_equivalents 0.0761
_diffrn_reflns_av_unetI/netI 0.1492
_diffrn_reflns_Laue_measured_fraction_full 0.986
_diffrn_reflns_Laue_measured_fraction_max 0.986
_diffrn_reflns_limit_h_max 23
_diffrn_reflns_limit_h_min -14
_diffrn_reflns_limit_k_max 33
_diffrn_reflns_limit_k_min -33
_diffrn_reflns_limit_l_max 34
_diffrn_reflns_limit_l_min -34
_diffrn_reflns_number 82935
_diffrn_reflns_point_group_measured_fraction_full 0.986
_diffrn_reflns_point_group_measured_fraction_max 0.986
_diffrn_reflns_theta_full 67.080
_diffrn_reflns_theta_max 67.080
_diffrn_reflns_theta_min 4.329
_diffrn_source 'micro-focus sealed X-ray tube'
_diffrn_source_type 'SuperNova (Cu) X-ray Source'
_exptl_absorpt_coefficient_mu 0.653
_exptl_absorpt_correction_T_max 1.00000
_exptl_absorpt_correction_T_min 0.51628
_exptl_absorpt_correction_type multi-scan
_exptl_absorpt_process_details
;
CrysAlisPro 1.171.39.8a (Rigaku Oxford Diffraction, 2015)
Empirical absorption correction using spherical harmonics,
 implemented in SCALE3 ABSPACK scaling algorithm.
;
_exptl_crystal_colour 'dark brown'
_exptl_crystal_colour_modifier dark
_exptl_crystal_colour_primary brown
_exptl_crystal_density_diffrn 0.854
_exptl_crystal_description needle
_exptl_crystal_F_000 3918
_exptl_crystal_size_max 0.1
_exptl_crystal_size_mid 0.04
_exptl_crystal_size_min 0.03
_refine_diff_density_max 1.020
_refine_diff_density_min -0.648
_refine_diff_density_rms 0.083
_refine_ls_extinction_method none
_refine_ls_goodness_of_fit_ref 0.984
_refine_ls_hydrogen_treatment constr
_refine_ls_matrix_type full
_refine_ls_number_parameters 2449
_refine_ls_number_reflns 50539
_refine_ls_number_restraints 195
_refine_ls_restrained_S_all 0.999
_refine_ls_R_factor_all 0.1492
_refine_ls_R_factor_gt 0.0983
_refine_ls_shift/su_max 0.001
_refine_ls_shift/su_mean 0.000
_refine_ls_structure_factor_coef Fsqd
_refine_ls_weighting_details 'w=1/[\s^2^(Fo^2^)+(0.1449P)^2^] where P=(Fo^2^+2Fc^2^)/3'
_refine_ls_weighting_scheme calc
_refine_ls_wR_factor_gt 0.2607
_refine_ls_wR_factor_ref 0.3045
_reflns_Friedel_coverage 0.000
_reflns_number_gt 26920
_reflns_number_total 50539
_reflns_threshold_expression 'I > 2\s(I)'
_cod_data_source_file d4sc01450b2.cif
_cod_data_source_block 6
_cod_depositor_comments 'Adding full bibliography for 1571710--1571717.cif.'
_cod_database_code 1571716
_shelx_shelxl_version_number 2016/6
_chemical_oxdiff_formula 'C78 H78 Ni2 N8'
_shelx_space_group_comment
;
The symmetry employed for this shelxl refinement is uniquely defined
by the following loop, which should always be used as a source of
symmetry information in preference to the above space-group names.
They are only intended as comments.
;
_reflns_odcompleteness_completeness 98.74
_reflns_odcompleteness_iscentric 1
_reflns_odcompleteness_theta 66.97
_olex2_refinement_description
;
1. Fixed Uiso
 At 1.2 times of:
  All C(H) groups
 At 1.5 times of:
  All C(H,H,H) groups
2. Restrained distances
 C205-C207
 1.5 with sigma of 0.02
 C205-C208
 1.5 with sigma of 0.02
 C206-C205
 1.5 with sigma of 0.02
3. Uiso/Uaniso restraints and constraints
Uanis(C103) \\sim Ueq: with sigma of 0.003 and sigma for terminal atoms of 0.006
Uanis(C117) \\sim Ueq, Uanis(C119) \\sim Ueq, Uanis(C118) \\sim Ueq, Uanis(C68)
\\sim Ueq, Uanis(C66) \\sim Ueq, Uanis(C65) \\sim Ueq, Uanis(C67) \\sim Ueq,
Uanis(C156) \\sim Ueq, Uanis(C154) \\sim Ueq, Uanis(C155) \\sim Ueq,
Uanis(C160) \\sim Ueq, Uanis(C157) \\sim Ueq, Uanis(C159) \\sim Ueq,
Uanis(C158) \\sim Ueq, Uanis(C212) \\sim Ueq, Uanis(C211) \\sim Ueq,
Uanis(C209) \\sim Ueq, Uanis(C210) \\sim Ueq, Uanis(C230) \\sim Ueq,
Uanis(C229) \\sim Ueq, Uanis(C231) \\sim Ueq, Uanis(C145) \\sim Ueq,
Uanis(C122) \\sim Ueq, Uanis(C121) \\sim Ueq, Uanis(C123) \\sim Ueq,
Uanis(C120) \\sim Ueq, Uanis(C206) \\sim Ueq, Uanis(C208) \\sim Ueq,
Uanis(C207) \\sim Ueq, Uanis(C81) \\sim Ueq, Uanis(C71) \\sim Ueq: with sigma
of 0.05 and sigma for terminal atoms of 0.01
4.a Me refined with riding coordinates:
 C68(H68A,H68B,H68C), C81(H81A,H81B,H81C), C103(H10A,H10B,H10C), C105(H10G,
 H10H,H10I), C118(H11D,H11E,H11F), C154(H15A,H15B,H15C)
4.b Aromatic/amide H refined with riding coordinates:
 C3(H3), C4(H4), C8(H8), C14(H14), C18(H18), C19(H19), C22(H22), C26(H26),
 C31(H31), C35(H35), C40(H40), C44(H44), C45(H45), C49(H49), C50(H50), C54(H54),
  C60(H60), C62(H62), C64(H64), C74(H74), C76(H76), C78(H78), C89(H89),
 C91(H91), C97(H97), C99(H99), C101(H101), C111(H111), C113(H113), C115(H115),
 C125(H125), C127(H127), C129(H129), C140(H140), C142(H142), C148(H148),
 C150(H150), C152(H152), C163(H163), C164(H164), C168(H168), C171(H171),
 C173(H173), C176(H176), C180(H180), C181(H181), C186(H186), C188(H188),
 C190(H190), C200(H200), C202(H202), C204(H204), C215(H215), C217(H217),
 C223(H223), C225(H225), C227(H227)
4.c Idealised Me refined as rotating group:
 C66(H66A,H66B,H66C), C67(H67A,H67B,H67C), C70(H70A,H70B,H70C), C71(H71A,H71B,
 H71C), C72(H72A,H72B,H72C), C80(H80A,H80B,H80C), C82(H82A,H82B,H82C), C84(H84A,
 H84B,H84C), C85(H85A,H85B,H85C), C86(H86A,H86B,H86C), C93(H93A,H93B,H93C),
 C94(H94A,H94B,H94C), C95(H95A,H95B,H95C), C104(H10D,H10E,H10F), C107(H10J,H10K,
 H10L), C108(H10M,H10N,H10O), C109(H10P,H10Q,H10R), C117(H11A,H11B,H11C),
 C119(H11G,H11H,H11I), C121(H12A,H12B,H12C), C122(H12D,H12E,H12F), C123(H12G,
 H12H,H12I), C131(H13A,H13B,H13C), C132(H13D,H13E,H13F), C133(H13G,H13H,H13I),
 C135(H13J,H13K,H13L), C136(H13M,H13N,H13O), C137(H13P,H13Q,H13R), C144(H14A,
 H14B,H14C), C145(H14D,H14E,H14F), C146(H14G,H14H,H14I), C155(H15D,H15E,H15F),
 C156(H15G,H15H,H15I), C158(H15J,H15K,H15L), C159(H15M,H15N,H15O), C160(H16A,
 H16B,H16C), C192(H19A,H19B,H19C), C193(H19D,H19E,H19F), C194(H19G,H19H,H19I),
 C196(H19J,H19K,H19L), C197(H19M,H19N,H19O), C198(H19P,H19Q,H19R), C206(H20A,
 H20B,H20C), C207(H20D,H20E,H20F), C208(H20G,H20H,H20I), C210(H21A,H21B,H21C),
 C211(H21D,H21E,H21F), C212(H21G,H21H,H21I), C219(H21J,H21K,H21L), C220(H22A,
 H22B,H22C), C221(H22D,H22E,H22F), C229(H22G,H22H,H22I), C230(H23A,H23B,H23C),
 C231(H23D,H23E,H23F), C233(H23G,H23H,H23I), C234(H23J,H23K,H23L), C235(H23M,
 H23N,H23O)
;
_olex2_submission_special_instructions 'No special instructions were received'
_oxdiff_exptl_absorpt_empirical_details
;
Empirical correction (ABSPACK) includes:
- Absorption correction using spherical harmonics
- Frame scaling
- Detector area scaling
;
_oxdiff_exptl_absorpt_empirical_full_max 3.238
_oxdiff_exptl_absorpt_empirical_full_min 0.429

loop_
_space_group_symop_operation_xyz
'x, y, z'
'-x, -y, -z'

loop_
_atom_site_label
_atom_site_type_symbol
_atom_site_fract_x
_atom_site_fract_y
_atom_site_fract_z
_atom_site_U_iso_or_equiv
_atom_site_adp_type
_atom_site_occupancy
_atom_site_site_symmetry_order
_atom_site_calc_flag
_atom_site_refinement_flags_posn
_atom_site_refinement_flags_adp
_atom_site_refinement_flags_occupancy
_atom_site_disorder_assembly
_atom_site_disorder_group
Ni1 Ni 0.60086(5) 0.31939(4) 0.15834(3) 0.0479(2) Uani 1 1 d . . . . .
Ni2 Ni 0.83958(4) 0.50068(3) 0.42193(3) 0.02701(17) Uani 1 1 d . . . . .
Ni3 Ni 0.97903(4) 0.72555(3) 0.68418(3) 0.03248(18) Uani 1 1 d . . . . .
N1 N 0.5933(3) 0.3283(2) 0.09351(17) 0.0586(14) Uani 1 1 d . . . . .
N2 N 0.5115(3) 0.2659(2) 0.13958(17) 0.0551(14) Uani 1 1 d . . . . .
N3 N 0.6107(2) 0.3093(2) 0.22234(15) 0.0451(11) Uani 1 1 d . . . . .
N4 N 0.6897(3) 0.3751(2) 0.17689(15) 0.0478(11) Uani 1 1 d . . . . .
N5 N 0.77115(18) 0.43200(16) 0.39855(13) 0.0309(8) Uani 1 1 d . . . . .
N6 N 0.83142(19) 0.50273(15) 0.48877(12) 0.0278(8) Uani 1 1 d . . . . .
N7 N 0.90882(19) 0.56805(16) 0.44480(13) 0.0299(8) Uani 1 1 d . . . . .
N8 N 0.8474(2) 0.49777(16) 0.35469(13) 0.0295(8) Uani 1 1 d . . . . .
N9 N 0.9283(2) 0.65265(16) 0.66500(14) 0.0323(8) Uani 1 1 d . . . . .
N10 N 0.9476(2) 0.73283(18) 0.74612(14) 0.0374(9) Uani 1 1 d . . . . .
N11 N 1.0323(2) 0.79769(18) 0.70438(16) 0.0418(10) Uani 1 1 d . . . . .
N12 N 1.0068(2) 0.71863(16) 0.62086(14) 0.0315(8) Uani 1 1 d . . . . .
N13 N 0.7508(2) 0.41974(17) 0.31182(14) 0.0346(9) Uani 1 1 d . . . . .
N14 N 0.90311(19) 0.59157(15) 0.53110(13) 0.0274(7) Uani 1 1 d . . . . .
C1 C 0.4670(4) 0.2797(4) 0.0618(2) 0.078(3) Uani 1 1 d . . . . .
C2 C 0.4567(3) 0.2559(3) 0.0995(2) 0.075(3) Uani 1 1 d . . . . .
C3 C 0.3952(4) 0.2163(4) 0.1018(2) 0.085(3) Uani 1 1 d . . . . .
H3 H 0.350516 0.203778 0.079891 0.102 Uiso 1 1 calc R . . . .
C4 C 0.4113(4) 0.1996(3) 0.1403(2) 0.076(2) Uani 1 1 d . . . . .
H4 H 0.381290 0.172229 0.149966 0.091 Uiso 1 1 calc R . . . .
C5 C 0.4838(3) 0.2317(3) 0.1643(2) 0.066(2) Uani 1 1 d . . . . .
C6 C 0.5148(3) 0.2280(3) 0.2088(2) 0.0545(16) Uani 1 1 d . . . . .
C7 C 0.5765(3) 0.2676(2) 0.2375(2) 0.0485(14) Uani 1 1 d . . . . .
C8 C 0.6032(3) 0.2734(2) 0.2864(2) 0.0442(13) Uani 1 1 d . . . . .
H8 H 0.589175 0.248910 0.304185 0.053 Uiso 1 1 calc R . . . .
C9 C 0.6535(3) 0.3215(2) 0.30343(18) 0.0395(11) Uani 1 1 d . . . . .
C10 C 0.6584(2) 0.3427(2) 0.26339(18) 0.0388(11) Uani 1 1 d . . . . .
C11 C 0.7096(3) 0.3889(2) 0.26601(18) 0.0394(12) Uani 1 1 d . . . . .
C12 C 0.7256(3) 0.4021(2) 0.22406(18) 0.0414(12) Uani 1 1 d . . . . .
C13 C 0.7899(3) 0.4418(2) 0.22410(19) 0.0429(12) Uani 1 1 d . . . . .
C14 C 0.7961(3) 0.4379(2) 0.17699(19) 0.0468(13) Uani 1 1 d . . . . .
H14 H 0.833996 0.458042 0.165301 0.056 Uiso 1 1 calc R . . . .
C15 C 0.7330(3) 0.3966(2) 0.14781(19) 0.0460(13) Uani 1 1 d . . . . .
C16 C 0.7142(4) 0.3818(3) 0.0976(2) 0.0562(15) Uani 1 1 d . . . . .
C17 C 0.6488(4) 0.3518(3) 0.0733(2) 0.0608(17) Uani 1 1 d . . . . .
C18 C 0.6230(4) 0.3458(3) 0.0225(2) 0.076(2) Uani 1 1 d . . . . .
H18 H 0.650516 0.356918 -0.000399 0.091 Uiso 1 1 calc R . . . .
C19 C 0.5536(5) 0.3217(4) 0.0146(3) 0.083(2) Uani 1 1 d . . . . .
H19 H 0.521518 0.313801 -0.015170 0.099 Uiso 1 1 calc R . . . .
C20 C 0.5339(4) 0.3092(3) 0.0578(2) 0.0662(19) Uani 1 1 d . . . . .
C21 C 0.6943(3) 0.3544(2) 0.34953(19) 0.0392(11) Uani 1 1 d . . . . .
C22 C 0.6980(2) 0.35061(19) 0.39620(17) 0.0332(10) Uani 1 1 d . . . . .
H22 H 0.674333 0.321538 0.406443 0.040 Uiso 1 1 calc R . . . .
C23 C 0.7444(2) 0.39922(18) 0.42611(16) 0.0286(9) Uani 1 1 d . . . . .
C24 C 0.7536(2) 0.41354(19) 0.47742(17) 0.0309(9) Uani 1 1 d . . . . .
C25 C 0.7938(2) 0.46251(17) 0.50556(15) 0.0266(9) Uani 1 1 d . . . . .
C26 C 0.8011(2) 0.47892(18) 0.55733(17) 0.0313(9) Uani 1 1 d . . . . .
H26 H 0.780814 0.458586 0.577443 0.038 Uiso 1 1 calc R . . . .
C27 C 0.8436(2) 0.53012(19) 0.57249(17) 0.0329(10) Uani 1 1 d . . . . .
C28 C 0.8602(2) 0.54278(18) 0.52943(16) 0.0280(9) Uani 1 1 d . . . . .
C29 C 0.9291(2) 0.60102(18) 0.49039(16) 0.0294(9) Uani 1 1 d . . . . .
C30 C 0.9832(2) 0.64807(18) 0.49349(17) 0.0312(9) Uani 1 1 d . . . . .
C31 C 0.9989(3) 0.64288(18) 0.44759(17) 0.0337(10) Uani 1 1 d . . . . .
H31 H 1.033798 0.667386 0.437672 0.040 Uiso 1 1 calc R . . . .
C32 C 0.9536(2) 0.5941(2) 0.41760(17) 0.0332(10) Uani 1 1 d . . . . .
C33 C 0.9505(2) 0.5766(2) 0.36812(17) 0.0316(10) Uani 1 1 d . . . . .
C34 C 0.8989(2) 0.5323(2) 0.33866(16) 0.0314(10) Uani 1 1 d . . . . .
C35 C 0.8884(3) 0.5167(2) 0.28667(17) 0.0344(10) Uani 1 1 d . . . . .
H35 H 0.916725 0.533158 0.266806 0.041 Uiso 1 1 calc R . . . .
C36 C 0.8291(3) 0.4732(2) 0.27088(18) 0.0403(12) Uani 1 1 d . . . . .
C37 C 0.8068(2) 0.4639(2) 0.31342(17) 0.0332(10) Uani 1 1 d . . . . .
C38 C 0.7404(2) 0.40417(19) 0.35250(17) 0.0321(10) Uani 1 1 d . . . . .
C39 C 0.8712(2) 0.56823(19) 0.61891(17) 0.0321(10) Uani 1 1 d . . . . .
C40 C 0.8692(2) 0.56901(19) 0.66646(17) 0.0323(10) Uani 1 1 d . . . . .
H40 H 0.849189 0.540410 0.678425 0.039 Uiso 1 1 calc R . . . .
C41 C 0.9035(2) 0.6219(2) 0.69438(17) 0.0345(10) Uani 1 1 d . . . . .
C42 C 0.9023(3) 0.6409(2) 0.74425(18) 0.0383(11) Uani 1 1 d . . . . .
C43 C 0.9198(3) 0.6938(2) 0.76651(18) 0.0402(11) Uani 1 1 d . . . . .
C44 C 0.9058(3) 0.7160(2) 0.8147(2) 0.0490(14) Uani 1 1 d . . . . .
H44 H 0.888776 0.697639 0.837112 0.059 Uiso 1 1 calc R . . . .
C45 C 0.9219(3) 0.7676(3) 0.8213(2) 0.0537(15) Uani 1 1 d . . . . .
H45 H 0.915145 0.792311 0.848617 0.064 Uiso 1 1 calc R . . . .
C46 C 0.9510(3) 0.7790(2) 0.7798(2) 0.0456(13) Uani 1 1 d . . . . .
C47 C 0.9846(3) 0.8287(2) 0.7774(2) 0.0485(14) Uani 1 1 d . . . . .
C48 C 1.0271(3) 0.8365(2) 0.7439(2) 0.0478(13) Uani 1 1 d . . . . .
C49 C 1.0783(4) 0.8849(2) 0.7465(2) 0.0652(18) Uani 1 1 d . . . . .
H49 H 1.084601 0.917354 0.769891 0.078 Uiso 1 1 calc R . . . .
C50 C 1.1167(4) 0.8761(2) 0.7094(2) 0.0601(17) Uani 1 1 d . . . . .
H50 H 1.155750 0.900841 0.703065 0.072 Uiso 1 1 calc R . . . .
C51 C 1.0866(3) 0.8227(2) 0.6822(2) 0.0452(12) Uani 1 1 d . . . . .
C52 C 1.1029(3) 0.8009(2) 0.6381(2) 0.0392(11) Uani 1 1 d . . . . .
C53 C 1.0603(2) 0.75180(19) 0.60701(19) 0.0347(10) Uani 1 1 d . . . . .
C54 C 1.0645(3) 0.7331(2) 0.55676(19) 0.0375(11) Uani 1 1 d . . . . .
H54 H 1.097586 0.748977 0.539029 0.045 Uiso 1 1 calc R . . . .
C55 C 1.0097(2) 0.68673(19) 0.53958(18) 0.0330(10) Uani 1 1 d . . . . .
C56 C 0.9768(2) 0.67815(19) 0.57922(18) 0.0329(10) Uani 1 1 d . . . . .
C57 C 0.9270(2) 0.63130(18) 0.57716(17) 0.0298(9) Uani 1 1 d . . . . .
C58 C 0.9087(2) 0.61906(18) 0.61813(16) 0.0295(9) Uani 1 1 d . . . . .
C59 C 0.4068(4) 0.2683(4) 0.0198(3) 0.080(3) Uani 1 1 d . . . . .
C60 C 0.3928(5) 0.3137(4) 0.0062(3) 0.081(2) Uani 1 1 d . . . . .
H60 H 0.417744 0.348074 0.025894 0.097 Uiso 1 1 calc R . . . .
C61 C 0.3443(5) 0.3065(4) -0.0345(3) 0.084(2) Uani 1 1 d . . . . .
C62 C 0.3066(5) 0.2565(4) -0.0602(3) 0.089(3) Uani 1 1 d . . . . .
H62 H 0.270255 0.251686 -0.086854 0.107 Uiso 1 1 calc R . . . .
C63 C 0.3179(4) 0.2092(3) -0.0499(2) 0.070(2) Uani 1 1 d . . . . .
C64 C 0.3739(4) 0.2211(3) -0.0100(2) 0.068(2) Uani 1 1 d . . . . .
H64 H 0.389225 0.192970 -0.003984 0.082 Uiso 1 1 calc R . . . .
C65 C 0.3373(8) 0.3517(5) -0.0503(5) 0.125(5) Uani 1 1 d . U . . .
C66 C 0.2838(8) 0.3382(6) -0.0984(5) 0.155(5) Uani 1 1 d . U . . .
H66A H 0.294728 0.311393 -0.123425 0.233 Uiso 1 1 calc GR . . . .
H66B H 0.288415 0.369491 -0.109211 0.233 Uiso 1 1 calc GR . . . .
H66C H 0.234542 0.325027 -0.092911 0.233 Uiso 1 1 calc GR . . . .
C67 C 0.3277(7) 0.3947(5) -0.0105(4) 0.119(4) Uani 1 1 d . U . . .
H67A H 0.285776 0.381061 0.003621 0.179 Uiso 1 1 calc GR . . . .
H67B H 0.320268 0.422459 -0.023969 0.179 Uiso 1 1 calc GR . . . .
H67C H 0.370853 0.408637 0.014871 0.179 Uiso 1 1 calc GR . . . .
C68 C 0.4076(9) 0.3739(7) -0.0653(6) 0.169(6) Uani 1 1 d . U . . .
H68A H 0.405724 0.404365 -0.076183 0.253 Uiso 1 1 calc R . . . .
H68B H 0.446875 0.384283 -0.037437 0.253 Uiso 1 1 calc R . . . .
H68C H 0.416096 0.347473 -0.091953 0.253 Uiso 1 1 calc R . . . .
C69 C 0.2787(8) 0.1596(6) -0.0836(5) 0.151(6) Uani 1 1 d . . . . .
C70 C 0.1972(6) 0.1498(6) -0.0755(5) 0.166(7) Uani 1 1 d . . . . .
H70A H 0.184976 0.122257 -0.059320 0.249 Uiso 1 1 calc GR . . . .
H70B H 0.165241 0.139119 -0.107052 0.249 Uiso 1 1 calc GR . . . .
H70C H 0.191247 0.181967 -0.055021 0.249 Uiso 1 1 calc GR . . . .
C71 C 0.3124(8) 0.1165(5) -0.0736(5) 0.145(5) Uani 1 1 d . U . . .
H71A H 0.357074 0.119072 -0.086873 0.218 Uiso 1 1 calc GR . . . .
H71B H 0.278163 0.081965 -0.089229 0.218 Uiso 1 1 calc GR . . . .
H71C H 0.322780 0.121643 -0.038353 0.218 Uiso 1 1 calc GR . . . .
C72 C 0.2784(7) 0.1558(5) -0.1354(4) 0.142(5) Uani 1 1 d . . . . .
H72A H 0.256840 0.181280 -0.144042 0.214 Uiso 1 1 calc GR . . . .
H72B H 0.250326 0.120609 -0.155179 0.214 Uiso 1 1 calc GR . . . .
H72C H 0.328017 0.162851 -0.141658 0.214 Uiso 1 1 calc GR . . . .
C73 C 0.4779(3) 0.1874(3) 0.2306(2) 0.0554(16) Uani 1 1 d . . . . .
C74 C 0.4748(3) 0.1353(3) 0.2111(2) 0.065(2) Uani 1 1 d . . . . .
H74 H 0.495287 0.125356 0.182944 0.078 Uiso 1 1 calc R . . . .
C75 C 0.4414(3) 0.0972(3) 0.2329(3) 0.0628(19) Uani 1 1 d . . . . .
C76 C 0.4116(3) 0.1140(2) 0.2749(3) 0.0583(17) Uani 1 1 d . . . . .
H76 H 0.388329 0.088897 0.289948 0.070 Uiso 1 1 calc R . . . .
C77 C 0.4156(3) 0.1659(2) 0.2947(2) 0.0501(14) Uani 1 1 d . . . . .
C78 C 0.4473(3) 0.2014(2) 0.2718(2) 0.0481(14) Uani 1 1 d . . . . .
H78 H 0.448538 0.236809 0.284446 0.058 Uiso 1 1 calc R . . . .
C79 C 0.4377(4) 0.0404(3) 0.2111(4) 0.095(3) Uani 1 1 d . . . . .
C80 C 0.4938(8) 0.0319(5) 0.1830(5) 0.139(5) Uani 1 1 d . . . . .
H80A H 0.487363 0.042796 0.153431 0.209 Uiso 1 1 calc GR . . . .
H80B H 0.490847 -0.005217 0.174053 0.209 Uiso 1 1 calc GR . . . .
H80C H 0.541125 0.052276 0.202757 0.209 Uiso 1 1 calc GR . . . .
C81 C 0.3683(8) 0.0142(6) 0.1780(6) 0.183(6) Uani 1 1 d . U . . .
H81A H 0.329005 0.019104 0.195623 0.274 Uiso 1 1 calc R . . . .
H81B H 0.366621 0.029164 0.150545 0.274 Uiso 1 1 calc R . . . .
H81C H 0.362946 -0.023101 0.165670 0.274 Uiso 1 1 calc R . . . .
C82 C 0.4472(9) 0.0147(4) 0.2524(6) 0.178(8) Uani 1 1 d . . . . .
H82A H 0.480198 0.040488 0.280778 0.267 Uiso 1 1 calc GR . . . .
H82B H 0.467105 -0.014358 0.240995 0.267 Uiso 1 1 calc GR . . . .
H82C H 0.400363 0.001593 0.261536 0.267 Uiso 1 1 calc GR . . . .
C83 C 0.3846(3) 0.1841(2) 0.3412(2) 0.0505(14) Uani 1 1 d . . . . .
C84 C 0.3256(3) 0.2094(2) 0.3287(2) 0.0528(15) Uani 1 1 d . . . . .
H84A H 0.346469 0.238746 0.316252 0.079 Uiso 1 1 calc GR . . . .
H84B H 0.306451 0.221916 0.358180 0.079 Uiso 1 1 calc GR . . . .
H84C H 0.286574 0.183489 0.303902 0.079 Uiso 1 1 calc GR . . . .
C85 C 0.3532(5) 0.1407(3) 0.3624(3) 0.081(2) Uani 1 1 d . . . . .
H85A H 0.308702 0.117334 0.340884 0.122 Uiso 1 1 calc GR . . . .
H85B H 0.342404 0.155355 0.394608 0.122 Uiso 1 1 calc GR . . . .
H85C H 0.387808 0.121227 0.365640 0.122 Uiso 1 1 calc GR . . . .
C86 C 0.4453(3) 0.2257(3) 0.3795(2) 0.0548(15) Uani 1 1 d . . . . .
H86A H 0.484590 0.211082 0.386322 0.082 Uiso 1 1 calc GR . . . .
H86B H 0.426792 0.236911 0.409592 0.082 Uiso 1 1 calc GR . . . .
H86C H 0.463316 0.255661 0.367212 0.082 Uiso 1 1 calc GR . . . .
C87 C 0.7121(2) 0.37535(19) 0.49994(17) 0.0323(10) Uani 1 1 d . . . . .
C88 C 0.6381(3) 0.3687(2) 0.4982(2) 0.0468(13) Uani 1 1 d . . . . .
C89 C 0.5981(3) 0.3305(3) 0.5159(3) 0.064(2) Uani 1 1 d . . . . .
H89 H 0.548027 0.326346 0.514769 0.077 Uiso 1 1 calc R . . . .
C90 C 0.6279(4) 0.2982(3) 0.5352(3) 0.072(2) Uani 1 1 d . . . . .
C91 C 0.7017(4) 0.3070(3) 0.5382(2) 0.0575(16) Uani 1 1 d . . . . .
H91 H 0.723866 0.286595 0.553197 0.069 Uiso 1 1 calc R . . . .
C92 C 0.7445(3) 0.3436(2) 0.52052(19) 0.0412(11) Uani 1 1 d . . . . .
C93 C 0.6014(3) 0.4038(3) 0.4786(3) 0.0635(18) Uani 1 1 d . . . . .
H93A H 0.604083 0.434565 0.505222 0.095 Uiso 1 1 calc GR . . . .
H93B H 0.550821 0.384563 0.464958 0.095 Uiso 1 1 calc GR . . . .
H93C H 0.625760 0.414691 0.453145 0.095 Uiso 1 1 calc GR . . . .
C94 C 0.5827(6) 0.2568(3) 0.5538(5) 0.121(5) Uani 1 1 d . . . . .
H94A H 0.575731 0.222531 0.530861 0.181 Uiso 1 1 calc GR . . . .
H94B H 0.535822 0.262804 0.556863 0.181 Uiso 1 1 calc GR . . . .
H94C H 0.607146 0.258164 0.585720 0.181 Uiso 1 1 calc GR . . . .
C95 C 0.8224(3) 0.3481(3) 0.5216(2) 0.0518(14) Uani 1 1 d . . . . .
H95A H 0.827981 0.321306 0.493961 0.078 Uiso 1 1 calc GR . . . .
H95B H 0.842388 0.343183 0.552142 0.078 Uiso 1 1 calc GR . . . .
H95C H 0.848007 0.382639 0.519500 0.078 Uiso 1 1 calc GR . . . .
C96 C 0.8722(3) 0.6048(2) 0.77236(18) 0.0422(12) Uani 1 1 d . . . . .
C97 C 0.8048(3) 0.6013(3) 0.7855(2) 0.0492(14) Uani 1 1 d . . . . .
H97 H 0.776312 0.620387 0.774026 0.059 Uiso 1 1 calc R . . . .
C98 C 0.7784(3) 0.5710(3) 0.8144(2) 0.0559(16) Uani 1 1 d . . . . .
C99 C 0.8210(3) 0.5416(3) 0.8299(2) 0.0578(16) Uani 1 1 d . . . . .
H99 H 0.803321 0.520006 0.849613 0.069 Uiso 1 1 calc R . . . .
C100 C 0.8882(3) 0.5438(3) 0.8168(2) 0.0519(15) Uani 1 1 d . . . . .
C101 C 0.9140(3) 0.5755(3) 0.78749(19) 0.0488(14) Uani 1 1 d . . . . .
H101 H 0.959548 0.577124 0.777905 0.059 Uiso 1 1 calc R . . . .
C102 C 0.7046(4) 0.5686(4) 0.8307(3) 0.070(2) Uani 1 1 d . . . . .
C103 C 0.6740(7) 0.6059(6) 0.8177(5) 0.139(5) Uani 1 1 d . U . . .
H10A H 0.672899 0.602416 0.782893 0.208 Uiso 1 1 calc R . . . .
H10B H 0.624816 0.599850 0.824669 0.208 Uiso 1 1 calc R . . . .
H10C H 0.703195 0.641076 0.836729 0.208 Uiso 1 1 calc R . . . .
C104 C 0.6508(4) 0.5169(5) 0.8005(3) 0.114(5) Uani 1 1 d . . . . .
H10D H 0.624147 0.522210 0.772458 0.170 Uiso 1 1 calc GR . . . .
H10E H 0.617063 0.503839 0.820729 0.170 Uiso 1 1 calc GR . . . .
H10F H 0.676718 0.491537 0.789074 0.170 Uiso 1 1 calc GR . . . .
C105 C 0.7085(6) 0.5710(5) 0.8831(4) 0.107(4) Uani 1 1 d . . . . .
H10G H 0.729889 0.544538 0.889729 0.161 Uiso 1 1 calc R . . . .
H10H H 0.738226 0.605600 0.903120 0.161 Uiso 1 1 calc R . . . .
H10I H 0.659847 0.564374 0.891060 0.161 Uiso 1 1 calc R . . . .
C106 C 0.9367(4) 0.5145(3) 0.8369(3) 0.0645(19) Uani 1 1 d . . . . .
C107 C 0.8951(5) 0.4688(5) 0.8493(4) 0.105(4) Uani 1 1 d . . . . .
H10J H 0.863905 0.479235 0.872129 0.158 Uiso 1 1 calc GR . . . .
H10K H 0.928087 0.453564 0.864500 0.158 Uiso 1 1 calc GR . . . .
H10L H 0.865457 0.442971 0.819621 0.158 Uiso 1 1 calc GR . . . .
C108 C 0.9838(5) 0.5531(5) 0.8850(3) 0.101(3) Uani 1 1 d . . . . .
H10M H 1.014786 0.583433 0.877920 0.151 Uiso 1 1 calc GR . . . .
H10N H 1.013667 0.535800 0.900125 0.151 Uiso 1 1 calc GR . . . .
H10O H 0.952544 0.564578 0.907341 0.151 Uiso 1 1 calc GR . . . .
C109 C 0.9864(5) 0.5000(4) 0.8021(3) 0.090(3) Uani 1 1 d . . . . .
H10P H 0.957620 0.476225 0.771117 0.135 Uiso 1 1 calc GR . . . .
H10Q H 1.017518 0.482843 0.816317 0.135 Uiso 1 1 calc GR . . . .
H10R H 1.016204 0.531556 0.796262 0.135 Uiso 1 1 calc GR . . . .
C110 C 0.9783(4) 0.8740(3) 0.8153(2) 0.0563(16) Uani 1 1 d . . . . .
C111 C 0.9146(4) 0.8883(3) 0.8138(2) 0.0612(17) Uani 1 1 d . . . . .
H111 H 0.875586 0.868913 0.787784 0.073 Uiso 1 1 calc R . . . .
C112 C 0.9066(4) 0.9294(3) 0.8487(3) 0.070(2) Uani 1 1 d . . . . .
C113 C 0.9643(4) 0.9572(3) 0.8853(3) 0.087(3) Uani 1 1 d . . . . .
H113 H 0.960214 0.986598 0.909008 0.104 Uiso 1 1 calc R . . . .
C114 C 1.0274(4) 0.9445(3) 0.8894(3) 0.079(2) Uani 1 1 d . . . . .
C115 C 1.0343(4) 0.9021(3) 0.8539(3) 0.068(2) Uani 1 1 d . . . . .
H115 H 1.077587 0.892571 0.856188 0.082 Uiso 1 1 calc R . . . .
C116 C 0.8365(5) 0.9452(4) 0.8439(3) 0.086(3) Uani 1 1 d . . . . .
C117 C 0.7741(6) 0.9005(5) 0.8266(5) 0.133(4) Uani 1 1 d . U . . .
H11A H 0.773632 0.882736 0.792484 0.199 Uiso 1 1 calc GR . . . .
H11B H 0.730526 0.911722 0.829016 0.199 Uiso 1 1 calc GR . . . .
H11C H 0.775380 0.876615 0.846418 0.199 Uiso 1 1 calc GR . . . .
C118 C 0.8263(7) 0.9777(6) 0.8919(5) 0.142(5) Uani 1 1 d . U . . .
H11D H 0.868199 1.008691 0.904738 0.212 Uiso 1 1 calc R . . . .
H11E H 0.782813 0.988516 0.886798 0.212 Uiso 1 1 calc R . . . .
H11F H 0.821395 0.957124 0.915151 0.212 Uiso 1 1 calc R . . . .
C119 C 0.8471(8) 0.9854(6) 0.8123(6) 0.159(6) Uani 1 1 d . U . . .
H11G H 0.804792 0.998153 0.810245 0.238 Uiso 1 1 calc GR . . . .
H11H H 0.852731 0.967963 0.779417 0.238 Uiso 1 1 calc GR . . . .
H11I H 0.890119 1.014815 0.827726 0.238 Uiso 1 1 calc GR . . . .
C120 C 1.0936(6) 0.9773(5) 0.9301(4) 0.114(4) Uani 1 1 d . U . . .
C121 C 1.0833(6) 1.0259(5) 0.9606(4) 0.127(4) Uani 1 1 d . U . . .
H12A H 1.095485 1.053359 0.944374 0.190 Uiso 1 1 calc GR . . . .
H12B H 1.114702 1.036913 0.992442 0.190 Uiso 1 1 calc GR . . . .
H12C H 1.032964 1.019400 0.965100 0.190 Uiso 1 1 calc GR . . . .
C122 C 1.1003(7) 0.9435(6) 0.9658(5) 0.137(5) Uani 1 1 d . U . . .
H12D H 1.053213 0.930631 0.974713 0.205 Uiso 1 1 calc GR . . . .
H12E H 1.135218 0.964934 0.995177 0.205 Uiso 1 1 calc GR . . . .
H12F H 1.116453 0.913969 0.949653 0.205 Uiso 1 1 calc GR . . . .
C123 C 1.1628(5) 0.9859(5) 0.9093(4) 0.118(4) Uani 1 1 d . U . . .
H12G H 1.165929 0.952410 0.889575 0.178 Uiso 1 1 calc GR . . . .
H12H H 1.204131 1.001436 0.935989 0.178 Uiso 1 1 calc GR . . . .
H12I H 1.162939 1.009352 0.888806 0.178 Uiso 1 1 calc GR . . . .
C124 C 1.1619(3) 0.83286(19) 0.6192(2) 0.0437(12) Uani 1 1 d . . . . .
C125 C 1.2299(3) 0.8251(2) 0.6235(2) 0.0459(13) Uani 1 1 d . . . . .
H125 H 1.237886 0.798402 0.636619 0.055 Uiso 1 1 calc R . . . .
C126 C 1.2861(3) 0.8567(2) 0.6084(2) 0.0519(14) Uani 1 1 d . . . . .
C127 C 1.2740(3) 0.8951(2) 0.5900(2) 0.0501(14) Uani 1 1 d . . . . .
H127 H 1.313006 0.917352 0.581011 0.060 Uiso 1 1 calc R . . . .
C128 C 1.2048(3) 0.9029(2) 0.5839(2) 0.0450(13) Uani 1 1 d . . . . .
C129 C 1.1510(3) 0.8704(2) 0.5990(2) 0.0462(13) Uani 1 1 d . . . . .
H129 H 1.104011 0.874284 0.595122 0.055 Uiso 1 1 calc R . . . .
C130 C 1.3609(3) 0.8465(3) 0.6137(3) 0.0650(18) Uani 1 1 d . . . . .
C131 C 1.3521(4) 0.7926(3) 0.5787(4) 0.103(4) Uani 1 1 d . . . . .
H13A H 1.325710 0.765533 0.592112 0.155 Uiso 1 1 calc GR . . . .
H13B H 1.399656 0.788348 0.574746 0.155 Uiso 1 1 calc GR . . . .
H13C H 1.325173 0.789512 0.546957 0.155 Uiso 1 1 calc GR . . . .
C132 C 1.3835(4) 0.8446(4) 0.6662(3) 0.084(2) Uani 1 1 d . . . . .
H13D H 1.383575 0.877096 0.689579 0.125 Uiso 1 1 calc GR . . . .
H13E H 1.431920 0.840408 0.669844 0.125 Uiso 1 1 calc GR . . . .
H13F H 1.349337 0.815124 0.672439 0.125 Uiso 1 1 calc GR . . . .
C133 C 1.4187(4) 0.8873(4) 0.6010(4) 0.093(3) Uani 1 1 d . . . . .
H13G H 1.403821 0.888271 0.567792 0.140 Uiso 1 1 calc GR . . . .
H13H H 1.464095 0.878285 0.603034 0.140 Uiso 1 1 calc GR . . . .
H13I H 1.425519 0.921500 0.623974 0.140 Uiso 1 1 calc GR . . . .
C134 C 1.1902(3) 0.9450(2) 0.5631(3) 0.0562(15) Uani 1 1 d . . . . .
C135 C 1.2583(4) 0.9810(3) 0.5540(3) 0.071(2) Uani 1 1 d . . . . .
H13J H 1.293553 0.996239 0.584292 0.106 Uiso 1 1 calc GR . . . .
H13K H 1.246025 1.008867 0.542862 0.106 Uiso 1 1 calc GR . . . .
H13L H 1.278802 0.960920 0.528974 0.106 Uiso 1 1 calc GR . . . .
C136 C 1.1547(3) 0.9787(2) 0.5987(3) 0.0612(17) Uani 1 1 d . . . . .
H13M H 1.109548 0.956598 0.603547 0.092 Uiso 1 1 calc GR . . . .
H13N H 1.144764 1.005727 0.585044 0.092 Uiso 1 1 calc GR . . . .
H13O H 1.187456 0.995142 0.630073 0.092 Uiso 1 1 calc GR . . . .
C137 C 1.1367(4) 0.9189(3) 0.5138(3) 0.0701(19) Uani 1 1 d . . . . .
H13P H 1.159373 0.899097 0.490078 0.105 Uiso 1 1 calc GR . . . .
H13Q H 1.123946 0.945849 0.501318 0.105 Uiso 1 1 calc GR . . . .
H13R H 1.093002 0.895292 0.518886 0.105 Uiso 1 1 calc GR . . . .
C138 C 1.0018(3) 0.6080(2) 0.34392(19) 0.0401(11) Uani 1 1 d . . . . .
C139 C 1.0661(3) 0.5962(2) 0.3350(2) 0.0497(14) Uani 1 1 d . . . . .
C140 C 1.1102(4) 0.6233(3) 0.3107(3) 0.079(2) Uani 1 1 d . . . . .
H140 H 1.154456 0.616135 0.306113 0.095 Uiso 1 1 calc R . . . .
C141 C 1.0921(5) 0.6621(4) 0.2920(4) 0.087(3) Uani 1 1 d . . . . .
C142 C 1.0296(5) 0.6747(3) 0.3026(3) 0.081(2) Uani 1 1 d . . . . .
H142 H 1.017711 0.702051 0.292416 0.097 Uiso 1 1 calc R . . . .
C143 C 0.9845(3) 0.6477(2) 0.3281(2) 0.0494(13) Uani 1 1 d . . . . .
C144 C 1.0850(3) 0.5527(3) 0.3502(3) 0.0557(15) Uani 1 1 d . . . . .
H14A H 1.067578 0.550365 0.380593 0.084 Uiso 1 1 calc GR . . . .
H14B H 1.137364 0.559405 0.355240 0.084 Uiso 1 1 calc GR . . . .
H14C H 1.062265 0.519777 0.324650 0.084 Uiso 1 1 calc GR . . . .
C145 C 1.1368(6) 0.6892(5) 0.2584(5) 0.126(4) Uani 1 1 d . U . . .
H14D H 1.186585 0.706283 0.275358 0.188 Uiso 1 1 calc GR . . . .
H14E H 1.115548 0.715218 0.250607 0.188 Uiso 1 1 calc GR . . . .
H14F H 1.136207 0.663002 0.228223 0.188 Uiso 1 1 calc GR . . . .
C146 C 0.9179(3) 0.6626(3) 0.3381(2) 0.0538(14) Uani 1 1 d . . . . .
H14G H 0.877023 0.631086 0.330977 0.081 Uiso 1 1 calc GR . . . .
H14H H 0.908336 0.684192 0.317439 0.081 Uiso 1 1 calc GR . . . .
H14I H 0.924714 0.682319 0.372474 0.081 Uiso 1 1 calc GR . . . .
C147 C 0.7681(4) 0.4021(3) 0.0669(2) 0.0609(17) Uani 1 1 d . . . . .
C148 C 0.7918(4) 0.4548(3) 0.0691(2) 0.0640(18) Uani 1 1 d . . . . .
H148 H 0.776038 0.479284 0.091605 0.077 Uiso 1 1 calc R . . . .
C149 C 0.8379(4) 0.4720(3) 0.0389(2) 0.0652(18) Uani 1 1 d . . . . .
C150 C 0.8576(5) 0.4338(4) 0.0051(3) 0.079(2) Uani 1 1 d . . . . .
H150 H 0.888143 0.444921 -0.016327 0.095 Uiso 1 1 calc R . . . .
C151 C 0.8356(5) 0.3825(4) 0.0013(3) 0.078(2) Uani 1 1 d . . . . .
C152 C 0.7899(5) 0.3670(3) 0.0331(2) 0.074(2) Uani 1 1 d . . . . .
H152 H 0.773451 0.331040 0.031161 0.089 Uiso 1 1 calc R . . . .
C153 C 0.8645(5) 0.5290(4) 0.0417(3) 0.075(2) Uani 1 1 d . . . . .
C154 C 0.8124(8) 0.5569(6) 0.0648(6) 0.165(6) Uani 1 1 d . U . . .
H15A H 0.765348 0.543481 0.043385 0.248 Uiso 1 1 calc R . . . .
H15B H 0.807140 0.550528 0.096503 0.248 Uiso 1 1 calc R . . . .
H15C H 0.831518 0.594397 0.069395 0.248 Uiso 1 1 calc R . . . .
C155 C 0.9254(9) 0.5543(7) 0.0782(6) 0.190(7) Uani 1 1 d . U . . .
H15D H 0.920860 0.538985 0.105399 0.285 Uiso 1 1 calc GR . . . .
H15E H 0.929219 0.591439 0.089782 0.285 Uiso 1 1 calc GR . . . .
H15F H 0.968560 0.550205 0.064968 0.285 Uiso 1 1 calc GR . . . .
C156 C 0.8568(8) 0.5374(6) -0.0075(5) 0.155(5) Uani 1 1 d . U . . .
H15G H 0.903689 0.543642 -0.018052 0.233 Uiso 1 1 calc GR . . . .
H15H H 0.839058 0.567670 -0.005976 0.233 Uiso 1 1 calc GR . . . .
H15I H 0.822511 0.506445 -0.030705 0.233 Uiso 1 1 calc GR . . . .
C157 C 0.8579(7) 0.3405(5) -0.0358(3) 0.102(3) Uani 1 1 d . U . . .
C158 C 0.8710(6) 0.3576(5) -0.0813(3) 0.107(3) Uani 1 1 d . U . . .
H15J H 0.827512 0.363700 -0.095554 0.160 Uiso 1 1 calc GR . . . .
H15K H 0.882979 0.330188 -0.105003 0.160 Uiso 1 1 calc GR . . . .
H15L H 0.911110 0.389748 -0.072565 0.160 Uiso 1 1 calc GR . . . .
C159 C 0.9286(8) 0.3372(7) -0.0105(5) 0.165(6) Uani 1 1 d . U . . .
H15M H 0.959701 0.372374 0.006790 0.247 Uiso 1 1 calc GR . . . .
H15N H 0.952981 0.320131 -0.034961 0.247 Uiso 1 1 calc GR . . . .
H15O H 0.918371 0.316931 0.012752 0.247 Uiso 1 1 calc GR . . . .
C160 C 0.8042(8) 0.2911(6) -0.0512(5) 0.165(6) Uani 1 1 d . U . . .
H16A H 0.807914 0.272431 -0.026793 0.247 Uiso 1 1 calc GR . . . .
H16B H 0.811334 0.270731 -0.082511 0.247 Uiso 1 1 calc GR . . . .
H16C H 0.756340 0.296295 -0.055024 0.247 Uiso 1 1 calc GR . . . .
Ni4 Ni 0.63829(4) 0.73070(3) 0.36571(3) 0.02957(17) Uani 1 1 d . . . . .
Ni5 Ni 0.500000 0.500000 0.500000 0.0233(2) Uani 1 2 d S T P . .
N15 N 0.6976(2) 0.80330(17) 0.38798(15) 0.0363(9) Uani 1 1 d . . . . .
N16 N 0.6432(2) 0.72765(15) 0.43325(13) 0.0310(8) Uani 1 1 d . . . . .
N17 N 0.55404(18) 0.57326(14) 0.52047(13) 0.0257(7) Uani 1 1 d . . . . .
N18 N 0.49062(19) 0.50564(15) 0.43353(13) 0.0281(8) Uani 1 1 d . . . . .
N19 N 0.5813(2) 0.65753(16) 0.34345(13) 0.0326(8) Uani 1 1 d . . . . .
N20 N 0.6321(2) 0.73429(17) 0.29845(15) 0.0387(9) Uani 1 1 d . . . . .
N21 N 0.55464(18) 0.59580(14) 0.44452(13) 0.0256(7) Uani 1 1 d . . . . .
C1AA C 0.5776(2) 0.63523(18) 0.42138(15) 0.0266(9) Uani 1 1 d . . . . .
C1EA C 0.6647(3) 0.7752(2) 0.28259(19) 0.0420(12) Uani 1 1 d . . . . .
C3CA C 0.5467(2) 0.53538(18) 0.60884(15) 0.0292(9) Uani 1 1 d . . . . .
C4AA C 0.5211(3) 0.57365(19) 0.34199(17) 0.0335(10) Uani 1 1 d . . . . .
C5AA C 0.5704(2) 0.60658(18) 0.49453(15) 0.0275(9) Uani 1 1 d . . . . .
C6BA C 0.5785(2) 0.58635(19) 0.61008(16) 0.0293(9) Uani 1 1 d . . . . .
C9AA C 0.5153(2) 0.54579(18) 0.41687(16) 0.0290(9) Uani 1 1 d . . . . .
C161 C 0.7081(3) 0.8229(2) 0.30999(19) 0.0395(11) Uani 1 1 d . . . . .
C162 C 0.7234(3) 0.83498(18) 0.36006(19) 0.0368(11) Uani 1 1 d . . . . .
C163 C 0.7702(3) 0.8847(2) 0.3908(2) 0.0475(13) Uani 1 1 d . . . . .
H163 H 0.795954 0.912712 0.379997 0.057 Uiso 1 1 calc R . . . .
C164 C 0.7704(3) 0.8839(2) 0.4364(2) 0.0445(12) Uani 1 1 d . . . . .
H164 H 0.795500 0.911633 0.464494 0.053 Uiso 1 1 calc R . . . .
C165 C 0.7260(3) 0.83371(19) 0.43628(18) 0.0355(10) Uani 1 1 d . . . . .
C166 C 0.7143(3) 0.81868(19) 0.47777(18) 0.0342(10) Uani 1 1 d . . . . .
C167 C 0.6759(2) 0.76817(18) 0.47606(17) 0.0305(9) Uani 1 1 d . . . . .
C168 C 0.6668(2) 0.75095(19) 0.51709(17) 0.0334(10) Uani 1 1 d . . . . .
H168 H 0.683240 0.771453 0.550055 0.040 Uiso 1 1 calc R . . . .
C169 C 0.6295(2) 0.69867(19) 0.50117(17) 0.0312(10) Uani 1 1 d . . . . .
C170 C 0.6062(2) 0.65876(18) 0.52335(16) 0.0288(9) Uani 1 1 d . . . . .
C171 C 0.6117(2) 0.65614(18) 0.57074(15) 0.0284(9) Uani 1 1 d . . . . .
H171 H 0.632832 0.684496 0.599170 0.034 Uiso 1 1 calc R . . . .
C172 C 0.5807(2) 0.60452(18) 0.56949(15) 0.0271(9) Uani 1 1 d . . . . .
C173 C 0.4573(3) 0.48307(19) 0.34991(16) 0.0341(10) Uani 1 1 d . . . . .
H173 H 0.436271 0.463301 0.317244 0.041 Uiso 1 1 calc R . . . .
C174 C 0.4969(2) 0.53462(19) 0.36508(16) 0.0324(10) Uani 1 1 d . . . . .
C176 C 0.5131(3) 0.5755(2) 0.29508(17) 0.0377(11) Uani 1 1 d . . . . .
H176 H 0.487484 0.547782 0.267123 0.045 Uiso 1 1 calc R . . . .
C177 C 0.5509(3) 0.62745(19) 0.29603(17) 0.0351(10) Uani 1 1 d . . . . .
C178 C 0.5557(3) 0.6445(2) 0.25440(17) 0.0372(11) Uani 1 1 d . . . . .
C179 C 0.5936(3) 0.6937(2) 0.25652(19) 0.0430(12) Uani 1 1 d . . . . .
C180 C 0.6032(4) 0.7121(3) 0.2143(2) 0.0574(16) Uani 1 1 d . . . . .
H180 H 0.582388 0.692881 0.181449 0.069 Uiso 1 1 calc R . . . .
C181 C 0.6468(4) 0.7613(3) 0.2295(2) 0.0578(16) Uani 1 1 d . . . . .
H181 H 0.662952 0.783011 0.209552 0.069 Uiso 1 1 calc R . . . .
C183 C 0.6161(2) 0.68593(18) 0.44965(16) 0.0294(9) Uani 1 1 d . . . . .
C184 C 0.5621(2) 0.62416(19) 0.37114(16) 0.0305(9) Uani 1 1 d . . . . .
C185 C 0.7385(3) 0.8647(2) 0.28685(19) 0.0428(12) Uani 1 1 d . . . . .
C186 C 0.6974(3) 0.8961(2) 0.2764(2) 0.0461(12) Uani 1 1 d . . . . .
H186 H 0.649592 0.889761 0.282956 0.055 Uiso 1 1 calc R . . . .
C187 C 0.7245(3) 0.9362(2) 0.2568(2) 0.0450(12) Uani 1 1 d . . . . .
C188 C 0.7953(3) 0.9458(2) 0.24923(19) 0.0453(12) Uani 1 1 d . . . . .
H188 H 0.815285 0.974421 0.237260 0.054 Uiso 1 1 calc R . . . .
C189 C 0.8377(3) 0.9153(2) 0.25844(19) 0.0428(12) Uani 1 1 d . . . . .
C190 C 0.8086(3) 0.8747(2) 0.27760(18) 0.0418(11) Uani 1 1 d . . . . .
H190 H 0.837134 0.853431 0.284472 0.050 Uiso 1 1 calc R . . . .
C191 C 0.6767(4) 0.9706(3) 0.2456(3) 0.0592(16) Uani 1 1 d . . . . .
C192 C 0.6739(8) 1.0075(5) 0.2924(4) 0.154(6) Uani 1 1 d . . . . .
H19A H 0.635677 0.990369 0.307677 0.231 Uiso 1 1 calc GR . . . .
H19B H 0.663929 1.038326 0.286040 0.231 Uiso 1 1 calc GR . . . .
H19C H 0.720278 1.018006 0.314326 0.231 Uiso 1 1 calc GR . . . .
C193 C 0.6047(4) 0.9359(3) 0.2157(4) 0.103(4) Uani 1 1 d . . . . .
H19D H 0.612145 0.914669 0.184974 0.155 Uiso 1 1 calc GR . . . .
H19E H 0.574572 0.957479 0.208852 0.155 Uiso 1 1 calc GR . . . .
H19F H 0.580602 0.913012 0.234019 0.155 Uiso 1 1 calc GR . . . .
C194 C 0.7085(5) 1.0062(3) 0.2165(3) 0.085(2) Uani 1 1 d . . . . .
H19G H 0.751774 1.032979 0.236406 0.127 Uiso 1 1 calc GR . . . .
H19H H 0.673175 1.022861 0.206713 0.127 Uiso 1 1 calc GR . . . .
H19I H 0.721401 0.985939 0.187357 0.127 Uiso 1 1 calc GR . . . .
C195 C 0.9162(3) 0.9266(3) 0.2499(2) 0.0587(16) Uani 1 1 d . . . . .
C196 C 0.9659(4) 0.9396(4) 0.2983(3) 0.079(2) Uani 1 1 d . . . . .
H19J H 0.959834 0.970361 0.321006 0.118 Uiso 1 1 calc GR . . . .
H19K H 1.016033 0.946684 0.293115 0.118 Uiso 1 1 calc GR . . . .
H19L H 0.953983 0.909977 0.311898 0.118 Uiso 1 1 calc GR . . . .
C197 C 0.9249(4) 0.8773(3) 0.2172(3) 0.075(2) Uani 1 1 d . . . . .
H19M H 0.910029 0.848707 0.231807 0.113 Uiso 1 1 calc GR . . . .
H19N H 0.975467 0.882753 0.213430 0.113 Uiso 1 1 calc GR . . . .
H19O H 0.894813 0.868422 0.185130 0.113 Uiso 1 1 calc GR . . . .
C198 C 0.9376(4) 0.9686(4) 0.2268(3) 0.086(3) Uani 1 1 d . . . . .
H19P H 0.913479 0.956424 0.192671 0.129 Uiso 1 1 calc GR . . . .
H19Q H 0.989889 0.978484 0.228256 0.129 Uiso 1 1 calc GR . . . .
H19R H 0.923636 0.998804 0.244061 0.129 Uiso 1 1 calc GR . . . .
C199 C 0.7487(3) 0.8573(2) 0.52573(19) 0.0391(11) Uani 1 1 d . . . . .
C200 C 0.7303(4) 0.9032(2) 0.5420(2) 0.0535(15) Uani 1 1 d . . . . .
H200 H 0.693777 0.909593 0.522150 0.064 Uiso 1 1 calc R . . . .
C201 C 0.7636(4) 0.9400(3) 0.5864(2) 0.067(2) Uani 1 1 d . . . . .
C202 C 0.8157(4) 0.9303(3) 0.6142(2) 0.069(2) Uani 1 1 d . . . . .
H202 H 0.840185 0.956020 0.643789 0.082 Uiso 1 1 calc R . . . .
C203 C 0.8353(3) 0.8844(3) 0.6014(2) 0.0619(19) Uani 1 1 d . . . . .
C204 C 0.8015(3) 0.8484(2) 0.5555(2) 0.0459(13) Uani 1 1 d . . . . .
H204 H 0.815264 0.817578 0.544927 0.055 Uiso 1 1 calc R . . . .
C205 C 0.7446(6) 0.9910(3) 0.6029(3) 0.087(3) Uani 1 1 d D . . . .
C206 C 0.7277(7) 1.0006(4) 0.6544(3) 0.112(3) Uani 1 1 d D U . . .
H20A H 0.681148 0.976209 0.654182 0.167 Uiso 1 1 calc GR . . . .
H20B H 0.725450 1.036422 0.666245 0.167 Uiso 1 1 calc GR . . . .
H20C H 0.765447 0.995330 0.675974 0.167 Uiso 1 1 calc GR . . . .
C207 C 0.8055(7) 1.0364(4) 0.6001(5) 0.128(4) Uani 1 1 d D U . . .
H20D H 0.851345 1.033948 0.615068 0.191 Uiso 1 1 calc GR . . . .
H20E H 0.797760 1.069185 0.617606 0.191 Uiso 1 1 calc GR . . . .
H20F H 0.806668 1.035331 0.565927 0.191 Uiso 1 1 calc GR . . . .
C208 C 0.6750(7) 0.9904(5) 0.5720(4) 0.130(4) Uani 1 1 d D U . . .
H20G H 0.682824 0.988789 0.538561 0.196 Uiso 1 1 calc GR . . . .
H20H H 0.661992 1.022100 0.586077 0.196 Uiso 1 1 calc GR . . . .
H20I H 0.635877 0.959802 0.571597 0.196 Uiso 1 1 calc GR . . . .
C209 C 0.8953(3) 0.8725(3) 0.6336(3) 0.071(2) Uani 1 1 d . U . . .
C210 C 0.8996(7) 0.9010(6) 0.6863(4) 0.137(5) Uani 1 1 d . U . . .
H21A H 0.909843 0.938393 0.690013 0.206 Uiso 1 1 calc GR . . . .
H21B H 0.938211 0.894910 0.706454 0.206 Uiso 1 1 calc GR . . . .
H21C H 0.853649 0.888158 0.696574 0.206 Uiso 1 1 calc GR . . . .
C211 C 0.9635(5) 0.8879(5) 0.6179(4) 0.115(4) Uani 1 1 d . U . . .
H21D H 0.959192 0.868820 0.583613 0.173 Uiso 1 1 calc GR . . . .
H21E H 1.000349 0.879878 0.637858 0.173 Uiso 1 1 calc GR . . . .
H21F H 0.977296 0.925396 0.621572 0.173 Uiso 1 1 calc GR . . . .
C212 C 0.8742(6) 0.8200(5) 0.6331(5) 0.139(5) Uani 1 1 d . U . . .
H21G H 0.823693 0.803919 0.617457 0.208 Uiso 1 1 calc GR . . . .
H21H H 0.879910 0.817701 0.666670 0.208 Uiso 1 1 calc GR . . . .
H21I H 0.904410 0.801713 0.614939 0.208 Uiso 1 1 calc GR . . . .
C213 C 0.6130(2) 0.62543(18) 0.65898(16) 0.0304(9) Uani 1 1 d . . . . .
C214 C 0.5697(3) 0.6435(2) 0.69078(17) 0.0360(10) Uani 1 1 d . . . . .
C215 C 0.6036(3) 0.6803(2) 0.73557(18) 0.0436(12) Uani 1 1 d . . . . .
H215 H 0.574913 0.692255 0.758094 0.052 Uiso 1 1 calc R . . . .
C216 C 0.6781(3) 0.6998(2) 0.74770(19) 0.0471(13) Uani 1 1 d . . . . .
C217 C 0.7196(3) 0.6808(2) 0.71565(19) 0.0415(12) Uani 1 1 d . . . . .
H217 H 0.770615 0.692917 0.724185 0.050 Uiso 1 1 calc R . . . .
C218 C 0.6873(3) 0.64402(19) 0.67079(18) 0.0369(10) Uani 1 1 d . . . . .
C219 C 0.4894(3) 0.6259(2) 0.6792(2) 0.0475(13) Uani 1 1 d . . . . .
H21J H 0.473509 0.632361 0.648554 0.071 Uiso 1 1 calc GR . . . .
H21K H 0.470196 0.645357 0.705553 0.071 Uiso 1 1 calc GR . . . .
H21L H 0.471799 0.588613 0.676058 0.071 Uiso 1 1 calc GR . . . .
C220 C 0.7131(4) 0.7421(3) 0.7956(2) 0.068(2) Uani 1 1 d . . . . .
H22A H 0.713035 0.776154 0.791716 0.103 Uiso 1 1 calc GR . . . .
H22B H 0.762851 0.741981 0.804628 0.103 Uiso 1 1 calc GR . . . .
H22C H 0.685948 0.735132 0.821342 0.103 Uiso 1 1 calc GR . . . .
C221 C 0.7357(3) 0.6248(2) 0.6376(2) 0.0484(13) Uani 1 1 d . . . . .
H22D H 0.720366 0.586612 0.627219 0.073 Uiso 1 1 calc GR . . . .
H22E H 0.785514 0.637547 0.655135 0.073 Uiso 1 1 calc GR . . . .
H22F H 0.732723 0.637719 0.608966 0.073 Uiso 1 1 calc GR . . . .
C222 C 0.5222(3) 0.6070(2) 0.20573(18) 0.0416(12) Uani 1 1 d . . . . .
C223 C 0.5487(3) 0.5656(2) 0.18622(19) 0.0419(12) Uani 1 1 d . . . . .
H223 H 0.586966 0.560201 0.205425 0.050 Uiso 1 1 calc R . . . .
C224 C 0.5215(3) 0.5324(3) 0.1404(2) 0.0519(14) Uani 1 1 d . . . . .
C225 C 0.4643(4) 0.5411(3) 0.1133(2) 0.0569(16) Uani 1 1 d . . . . .
H225 H 0.445076 0.518679 0.081259 0.068 Uiso 1 1 calc R . . . .
C226 C 0.4346(4) 0.5809(3) 0.1311(2) 0.0557(15) Uani 1 1 d . . . . .
C227 C 0.4637(3) 0.6139(2) 0.17858(17) 0.0429(12) Uani 1 1 d . . . . .
H227 H 0.443632 0.640851 0.192259 0.051 Uiso 1 1 calc R . . . .
C228 C 0.5523(4) 0.4869(3) 0.1205(3) 0.0650(18) Uani 1 1 d . . . . .
C229 C 0.6268(5) 0.5057(5) 0.1204(5) 0.125(4) Uani 1 1 d . U . . .
H22G H 0.636688 0.537973 0.110739 0.187 Uiso 1 1 calc GR . . . .
H22H H 0.641687 0.479531 0.097187 0.187 Uiso 1 1 calc GR . . . .
H22I H 0.653827 0.512590 0.153102 0.187 Uiso 1 1 calc GR . . . .
C230 C 0.5367(8) 0.4499(5) 0.1483(5) 0.142(5) Uani 1 1 d . U . . .
H23A H 0.548585 0.468448 0.183161 0.214 Uiso 1 1 calc GR . . . .
H23B H 0.565496 0.425656 0.140826 0.214 Uiso 1 1 calc GR . . . .
H23C H 0.485404 0.430420 0.139717 0.214 Uiso 1 1 calc GR . . . .
C231 C 0.5202(8) 0.4589(6) 0.0685(5) 0.153(5) Uani 1 1 d . U . . .
H23D H 0.471486 0.436437 0.066525 0.230 Uiso 1 1 calc GR . . . .
H23E H 0.550026 0.437558 0.054327 0.230 Uiso 1 1 calc GR . . . .
H23F H 0.517910 0.484286 0.050476 0.230 Uiso 1 1 calc GR . . . .
C232 C 0.3728(4) 0.5929(3) 0.1016(2) 0.068(2) Uani 1 1 d . . . . .
C233 C 0.3520(5) 0.5561(4) 0.0494(2) 0.086(3) Uani 1 1 d . . . . .
H23G H 0.393347 0.561828 0.032574 0.130 Uiso 1 1 calc GR . . . .
H23H H 0.311728 0.563079 0.031761 0.130 Uiso 1 1 calc GR . . . .
H23I H 0.337568 0.519878 0.050526 0.130 Uiso 1 1 calc GR . . . .
C234 C 0.3073(4) 0.5853(4) 0.1258(3) 0.086(3) Uani 1 1 d . . . . .
H23J H 0.294880 0.550623 0.130910 0.128 Uiso 1 1 calc GR . . . .
H23K H 0.266725 0.588434 0.105033 0.128 Uiso 1 1 calc GR . . . .
H23L H 0.317683 0.611895 0.157374 0.128 Uiso 1 1 calc GR . . . .
C235 C 0.3962(5) 0.6474(3) 0.0998(2) 0.082(2) Uani 1 1 d . . . . .
H23M H 0.410154 0.670837 0.133105 0.123 Uiso 1 1 calc GR . . . .
H23N H 0.356488 0.655102 0.082384 0.123 Uiso 1 1 calc GR . . . .
H23O H 0.437441 0.652354 0.082838 0.123 Uiso 1 1 calc GR . . . .

loop_
_atom_site_aniso_label
_atom_site_aniso_U_11
_atom_site_aniso_U_22
_atom_site_aniso_U_33
_atom_site_aniso_U_23
_atom_site_aniso_U_13
_atom_site_aniso_U_12
Ni1 0.0436(5) 0.0620(6) 0.0248(4) -0.0083(4) 0.0025(4) 0.0142(4)
Ni2 0.0272(4) 0.0306(4) 0.0216(4) 0.0047(3) 0.0097(3) 0.0062(3)
Ni3 0.0348(4) 0.0310(4) 0.0273(4) -0.0006(3) 0.0069(3) 0.0104(3)
N1 0.066(3) 0.072(4) 0.029(2) -0.008(2) -0.002(2) 0.031(3)
N2 0.041(2) 0.074(4) 0.032(2) -0.008(2) 0.0071(19) 0.009(2)
N3 0.040(2) 0.058(3) 0.027(2) -0.002(2) 0.0061(17) 0.011(2)
N4 0.050(3) 0.062(3) 0.023(2) -0.004(2) 0.0019(18) 0.020(2)
N5 0.0212(17) 0.044(2) 0.0219(18) 0.0024(16) 0.0039(14) 0.0059(15)
N6 0.0326(19) 0.033(2) 0.0171(17) 0.0041(15) 0.0112(14) 0.0082(15)
N7 0.0263(17) 0.040(2) 0.0235(18) 0.0106(16) 0.0115(14) 0.0056(15)
N8 0.0338(19) 0.039(2) 0.0175(17) 0.0070(15) 0.0136(14) 0.0111(16)
N9 0.0320(19) 0.036(2) 0.0261(19) 0.0024(16) 0.0101(15) 0.0095(15)
N10 0.036(2) 0.046(2) 0.0244(19) -0.0031(18) 0.0073(16) 0.0140(17)
N11 0.054(3) 0.035(2) 0.035(2) 0.0033(18) 0.0077(19) 0.0167(19)
N12 0.0320(19) 0.031(2) 0.0281(19) 0.0015(16) 0.0080(15) 0.0088(15)
N13 0.0265(18) 0.046(2) 0.0247(19) -0.0005(17) 0.0086(15) 0.0083(16)
N14 0.0308(18) 0.0264(18) 0.0251(18) 0.0049(15) 0.0081(14) 0.0101(14)
C1 0.082(5) 0.120(7) 0.018(3) -0.018(3) -0.007(3) 0.047(5)
C2 0.040(3) 0.104(6) 0.043(4) -0.034(4) -0.007(3) 0.015(3)
C3 0.044(3) 0.141(8) 0.034(3) -0.010(4) 0.000(3) 0.005(4)
C4 0.054(4) 0.092(6) 0.045(4) -0.016(4) 0.007(3) -0.009(3)
C5 0.037(3) 0.097(5) 0.033(3) -0.021(3) 0.001(2) 0.008(3)
C6 0.044(3) 0.065(4) 0.033(3) -0.013(3) 0.012(2) 0.002(3)
C7 0.038(3) 0.053(3) 0.034(3) -0.013(2) 0.010(2) 0.003(2)
C8 0.038(3) 0.043(3) 0.038(3) -0.002(2) 0.012(2) 0.000(2)
C9 0.030(2) 0.048(3) 0.033(3) -0.002(2) 0.0061(19) 0.010(2)
C10 0.028(2) 0.049(3) 0.030(2) -0.003(2) 0.0082(18) 0.006(2)
C11 0.030(2) 0.054(3) 0.026(2) -0.002(2) 0.0067(18) 0.012(2)
C12 0.036(2) 0.058(3) 0.025(2) -0.001(2) 0.0087(19) 0.015(2)
C13 0.042(3) 0.053(3) 0.032(3) 0.008(2) 0.013(2) 0.014(2)
C14 0.050(3) 0.057(3) 0.029(3) 0.004(2) 0.013(2) 0.013(2)
C15 0.053(3) 0.055(3) 0.030(3) 0.005(2) 0.014(2) 0.019(3)
C16 0.073(4) 0.061(4) 0.028(3) 0.001(3) 0.004(3) 0.020(3)
C17 0.083(5) 0.063(4) 0.030(3) 0.003(3) 0.013(3) 0.021(3)
C18 0.088(5) 0.082(5) 0.032(3) -0.002(3) -0.006(3) 0.006(4)
C19 0.086(5) 0.105(7) 0.042(4) 0.012(4) -0.010(4) 0.019(5)
C20 0.070(4) 0.071(5) 0.042(3) -0.008(3) 0.000(3) 0.022(3)
C21 0.039(3) 0.037(3) 0.035(3) 0.001(2) 0.011(2) 0.007(2)
C22 0.033(2) 0.030(2) 0.033(2) 0.0072(19) 0.0114(18) 0.0048(18)
C23 0.029(2) 0.033(2) 0.022(2) 0.0048(18) 0.0093(16) 0.0082(17)
C24 0.027(2) 0.038(2) 0.032(2) 0.011(2) 0.0097(17) 0.0156(18)
C25 0.033(2) 0.027(2) 0.023(2) 0.0092(17) 0.0099(17) 0.0108(17)
C26 0.037(2) 0.028(2) 0.032(2) 0.0084(18) 0.0135(18) 0.0112(18)
C27 0.030(2) 0.036(2) 0.030(2) 0.004(2) 0.0086(18) 0.0076(18)
C28 0.029(2) 0.029(2) 0.027(2) 0.0067(18) 0.0097(17) 0.0086(17)
C29 0.031(2) 0.030(2) 0.026(2) 0.0073(18) 0.0094(17) 0.0058(17)
C30 0.032(2) 0.027(2) 0.031(2) 0.0083(19) 0.0068(18) 0.0016(17)
C31 0.039(2) 0.029(2) 0.034(2) 0.0130(19) 0.018(2) 0.0049(18)
C32 0.032(2) 0.040(3) 0.030(2) 0.012(2) 0.0105(18) 0.0103(19)
C33 0.029(2) 0.040(3) 0.032(2) 0.012(2) 0.0133(18) 0.0149(18)
C34 0.027(2) 0.045(3) 0.025(2) 0.0094(19) 0.0135(17) 0.0114(18)
C35 0.038(2) 0.040(3) 0.027(2) 0.008(2) 0.0154(19) 0.0117(19)
C36 0.038(3) 0.053(3) 0.028(2) 0.003(2) 0.013(2) 0.015(2)
C37 0.030(2) 0.037(3) 0.029(2) 0.007(2) 0.0074(18) 0.0068(18)
C38 0.027(2) 0.038(2) 0.028(2) 0.0014(19) 0.0106(17) 0.0092(18)
C39 0.035(2) 0.033(2) 0.027(2) 0.0049(19) 0.0121(18) 0.0099(18)
C40 0.036(2) 0.033(2) 0.031(2) 0.0096(19) 0.0147(18) 0.0109(18)
C41 0.034(2) 0.040(3) 0.027(2) 0.001(2) 0.0074(18) 0.0148(19)
C42 0.033(2) 0.048(3) 0.032(3) 0.005(2) 0.0069(19) 0.013(2)
C43 0.037(3) 0.052(3) 0.028(2) 0.003(2) 0.0044(19) 0.016(2)
C44 0.048(3) 0.058(4) 0.033(3) 0.001(2) 0.012(2) 0.013(3)
C45 0.049(3) 0.057(4) 0.044(3) -0.009(3) 0.013(2) 0.018(3)
C46 0.039(3) 0.051(3) 0.040(3) -0.002(2) 0.005(2) 0.018(2)
C47 0.052(3) 0.050(3) 0.040(3) -0.004(3) 0.003(2) 0.027(3)
C48 0.060(3) 0.040(3) 0.038(3) 0.002(2) 0.009(2) 0.015(2)
C49 0.103(5) 0.036(3) 0.043(3) -0.005(3) 0.007(3) 0.015(3)
C50 0.079(4) 0.034(3) 0.053(4) 0.001(3) 0.015(3) 0.000(3)
C51 0.052(3) 0.033(3) 0.042(3) 0.001(2) 0.008(2) 0.006(2)
C52 0.044(3) 0.029(2) 0.041(3) 0.007(2) 0.003(2) 0.010(2)
C53 0.035(2) 0.028(2) 0.040(3) 0.006(2) 0.011(2) 0.0087(18)
C54 0.033(2) 0.032(2) 0.042(3) 0.007(2) 0.013(2) 0.0011(19)
C55 0.032(2) 0.031(2) 0.035(2) 0.009(2) 0.0096(18) 0.0064(18)
C56 0.032(2) 0.030(2) 0.034(2) 0.007(2) 0.0070(18) 0.0066(18)
C57 0.024(2) 0.027(2) 0.031(2) -0.0007(18) 0.0063(17) 0.0042(16)
C58 0.032(2) 0.034(2) 0.024(2) 0.0055(18) 0.0092(17) 0.0135(18)
C59 0.069(4) 0.116(7) 0.038(4) -0.008(4) -0.002(3) 0.030(5)
C60 0.085(5) 0.098(7) 0.051(4) 0.013(4) 0.006(4) 0.019(5)
C61 0.090(6) 0.098(7) 0.052(4) 0.012(4) 0.006(4) 0.019(5)
C62 0.077(5) 0.112(8) 0.066(5) 0.018(5) 0.017(4) 0.012(5)
C63 0.070(4) 0.083(5) 0.035(3) -0.001(3) 0.008(3) 0.001(4)
C64 0.064(4) 0.088(5) 0.031(3) -0.009(3) -0.003(3) 0.015(4)
C65 0.150(10) 0.109(9) 0.103(8) -0.007(7) -0.020(7) 0.069(8)
C66 0.169(9) 0.148(9) 0.140(9) 0.026(7) -0.025(7) 0.067(7)
C67 0.129(7) 0.134(8) 0.107(7) 0.035(6) 0.027(6) 0.054(6)
C68 0.171(9) 0.173(10) 0.178(10) 0.050(8) 0.057(8) 0.068(8)
C69 0.176(13) 0.125(11) 0.098(8) -0.035(8) -0.072(9) 0.051(10)
C70 0.096(8) 0.176(15) 0.150(13) 0.006(11) 0.010(8) -0.045(9)
C71 0.164(8) 0.114(8) 0.122(8) 0.009(6) -0.035(6) 0.024(7)
C72 0.172(12) 0.129(10) 0.061(6) -0.015(6) -0.007(7) -0.017(9)
C73 0.038(3) 0.058(4) 0.044(3) -0.014(3) 0.006(2) -0.001(2)
C74 0.045(3) 0.061(4) 0.058(4) -0.028(3) 0.007(3) 0.004(3)
C75 0.039(3) 0.053(4) 0.070(4) -0.019(3) 0.000(3) 0.007(3)
C76 0.040(3) 0.041(3) 0.079(5) -0.001(3) 0.006(3) 0.008(2)
C77 0.037(3) 0.046(3) 0.055(3) -0.006(3) 0.009(2) 0.010(2)
C78 0.037(3) 0.040(3) 0.049(3) -0.009(2) 0.009(2) 0.001(2)
C79 0.065(4) 0.051(4) 0.129(8) -0.036(5) -0.017(5) 0.022(3)
C80 0.216(14) 0.114(9) 0.158(11) 0.064(9) 0.107(11) 0.117(10)
C81 0.157(9) 0.122(8) 0.224(10) -0.033(7) -0.043(7) 0.071(7)
C82 0.275(19) 0.049(5) 0.216(16) 0.006(8) 0.148(15) 0.051(9)
C83 0.042(3) 0.046(3) 0.059(4) 0.006(3) 0.021(3) 0.011(2)
C84 0.032(3) 0.056(3) 0.057(4) -0.005(3) 0.008(2) 0.010(2)
C85 0.113(6) 0.048(4) 0.099(6) 0.024(4) 0.058(5) 0.033(4)
C86 0.050(3) 0.068(4) 0.046(3) 0.009(3) 0.013(3) 0.023(3)
C87 0.032(2) 0.033(2) 0.029(2) 0.0036(19) 0.0106(18) 0.0064(18)
C88 0.035(3) 0.049(3) 0.055(3) 0.011(3) 0.022(2) 0.009(2)
C89 0.046(3) 0.058(4) 0.086(5) 0.013(4) 0.046(3) 0.005(3)
C90 0.092(5) 0.039(3) 0.093(5) 0.019(3) 0.069(5) 0.012(3)
C91 0.090(5) 0.048(3) 0.053(4) 0.028(3) 0.037(3) 0.030(3)
C92 0.054(3) 0.035(3) 0.038(3) 0.011(2) 0.016(2) 0.015(2)
C93 0.035(3) 0.089(5) 0.075(4) 0.020(4) 0.016(3) 0.034(3)
C94 0.160(10) 0.050(4) 0.168(11) 0.038(6) 0.112(9) 0.020(5)
C95 0.052(3) 0.054(3) 0.061(4) 0.026(3) 0.015(3) 0.025(3)
C96 0.034(2) 0.057(3) 0.027(2) 0.000(2) 0.0074(19) 0.009(2)
C97 0.042(3) 0.070(4) 0.034(3) 0.009(3) 0.014(2) 0.017(3)
C98 0.044(3) 0.093(5) 0.038(3) 0.022(3) 0.022(2) 0.022(3)
C99 0.054(3) 0.081(5) 0.050(4) 0.032(3) 0.024(3) 0.021(3)
C100 0.045(3) 0.080(4) 0.035(3) 0.019(3) 0.012(2) 0.022(3)
C101 0.039(3) 0.077(4) 0.032(3) 0.009(3) 0.018(2) 0.020(3)
C102 0.053(4) 0.110(6) 0.078(5) 0.053(5) 0.043(4) 0.039(4)
C103 0.126(6) 0.150(7) 0.161(7) 0.055(5) 0.058(5) 0.051(5)
C104 0.052(4) 0.203(13) 0.063(5) 0.028(6) 0.022(4) 0.003(6)
C105 0.115(7) 0.135(10) 0.097(7) 0.036(7) 0.074(6) 0.057(7)
C106 0.061(4) 0.097(6) 0.058(4) 0.041(4) 0.027(3) 0.038(4)
C107 0.090(6) 0.123(9) 0.146(10) 0.079(8) 0.040(6) 0.056(6)
C108 0.095(6) 0.130(9) 0.071(6) 0.016(6) -0.023(5) 0.049(6)
C109 0.108(6) 0.141(9) 0.080(5) 0.071(6) 0.055(5) 0.085(7)
C110 0.070(4) 0.047(3) 0.044(3) -0.008(3) 0.006(3) 0.025(3)
C111 0.078(4) 0.045(3) 0.049(3) -0.012(3) -0.005(3) 0.029(3)
C112 0.082(5) 0.071(5) 0.052(4) -0.014(3) 0.000(3) 0.046(4)
C113 0.087(5) 0.080(5) 0.073(5) -0.033(4) -0.001(4) 0.048(4)
C114 0.079(5) 0.077(5) 0.052(4) -0.029(4) -0.013(3) 0.027(4)
C115 0.070(4) 0.070(5) 0.052(4) -0.012(3) 0.000(3) 0.033(4)
C116 0.093(6) 0.072(5) 0.078(5) -0.019(4) 0.005(4) 0.044(4)
C117 0.091(6) 0.103(7) 0.191(9) -0.006(6) 0.029(6) 0.052(5)
C118 0.127(7) 0.160(9) 0.135(8) -0.012(6) 0.023(6) 0.089(7)
C119 0.152(8) 0.171(10) 0.187(10) 0.073(8) 0.022(7) 0.085(8)
C120 0.103(7) 0.121(9) 0.081(6) -0.052(6) -0.017(5) 0.060(6)
C121 0.116(7) 0.116(7) 0.109(7) -0.028(6) 0.003(6) 0.033(6)
C122 0.146(8) 0.138(8) 0.104(7) 0.011(6) -0.008(6) 0.036(7)
C123 0.086(5) 0.121(7) 0.104(6) -0.019(6) -0.005(5) 0.012(5)
C124 0.046(3) 0.024(2) 0.048(3) 0.001(2) 0.004(2) 0.000(2)
C125 0.048(3) 0.030(2) 0.051(3) 0.002(2) 0.003(2) 0.005(2)
C126 0.047(3) 0.036(3) 0.061(4) 0.003(3) 0.002(3) 0.006(2)
C127 0.052(3) 0.027(2) 0.062(4) 0.003(2) 0.014(3) 0.003(2)
C128 0.044(3) 0.030(2) 0.054(3) 0.006(2) 0.013(2) 0.001(2)
C129 0.036(3) 0.035(3) 0.057(3) 0.002(2) 0.007(2) 0.002(2)
C130 0.043(3) 0.052(4) 0.091(5) 0.011(4) 0.006(3) 0.011(3)
C131 0.064(5) 0.061(5) 0.164(10) -0.008(6) -0.005(5) 0.032(4)
C132 0.058(4) 0.087(6) 0.105(7) 0.035(5) 0.001(4) 0.018(4)
C133 0.047(4) 0.086(6) 0.157(9) 0.044(6) 0.025(5) 0.024(4)
C134 0.050(3) 0.033(3) 0.081(5) 0.017(3) 0.010(3) 0.004(2)
C135 0.056(4) 0.055(4) 0.110(6) 0.034(4) 0.034(4) 0.012(3)
C136 0.052(3) 0.039(3) 0.097(5) 0.025(3) 0.017(3) 0.014(3)
C137 0.077(5) 0.050(4) 0.082(5) 0.022(4) 0.013(4) 0.012(3)
C138 0.044(3) 0.039(3) 0.034(3) 0.008(2) 0.016(2) 0.007(2)
C139 0.046(3) 0.047(3) 0.060(4) 0.017(3) 0.027(3) 0.013(2)
C140 0.069(4) 0.075(5) 0.119(7) 0.051(5) 0.060(5) 0.029(4)
C141 0.096(6) 0.087(6) 0.113(7) 0.058(6) 0.068(6) 0.037(5)
C142 0.108(6) 0.077(5) 0.085(6) 0.049(5) 0.057(5) 0.035(5)
C143 0.064(4) 0.044(3) 0.048(3) 0.018(3) 0.025(3) 0.018(3)
C144 0.035(3) 0.069(4) 0.070(4) 0.025(3) 0.022(3) 0.017(3)
C145 0.126(7) 0.127(7) 0.150(8) 0.077(6) 0.081(6) 0.025(5)
C146 0.069(4) 0.052(3) 0.051(3) 0.019(3) 0.020(3) 0.029(3)
C147 0.088(5) 0.068(4) 0.030(3) 0.012(3) 0.016(3) 0.027(4)
C148 0.084(5) 0.080(5) 0.029(3) 0.008(3) 0.009(3) 0.033(4)
C149 0.089(5) 0.081(5) 0.031(3) 0.020(3) 0.012(3) 0.030(4)
C150 0.102(6) 0.099(7) 0.045(4) 0.019(4) 0.029(4) 0.042(5)
C151 0.117(7) 0.084(6) 0.052(4) 0.024(4) 0.042(4) 0.046(5)
C152 0.123(7) 0.066(5) 0.036(3) 0.008(3) 0.022(4) 0.037(4)
C153 0.100(6) 0.079(5) 0.052(4) 0.023(4) 0.008(4) 0.035(4)
C154 0.179(9) 0.141(9) 0.183(10) 0.040(7) 0.063(8) 0.054(7)
C155 0.185(10) 0.172(11) 0.206(11) 0.080(8) -0.035(8) 0.042(8)
C156 0.212(10) 0.138(9) 0.113(8) 0.061(7) 0.028(7) 0.023(7)
C157 0.145(9) 0.104(7) 0.068(5) 0.010(5) 0.061(6) 0.056(7)
C158 0.144(7) 0.115(7) 0.074(5) 0.011(5) 0.044(5) 0.066(6)
C159 0.193(9) 0.181(10) 0.148(9) 0.021(7) 0.045(7) 0.121(8)
C160 0.182(9) 0.140(9) 0.151(8) -0.011(6) 0.112(7) 0.027(7)
Ni4 0.0373(4) 0.0281(4) 0.0233(4) 0.0072(3) 0.0102(3) 0.0078(3)
Ni5 0.0242(5) 0.0262(5) 0.0168(5) 0.0035(4) 0.0048(4) 0.0051(4)
N15 0.040(2) 0.037(2) 0.031(2) 0.0080(17) 0.0113(16) 0.0069(17)
N16 0.039(2) 0.031(2) 0.0233(18) 0.0078(16) 0.0074(15) 0.0102(16)
N17 0.0242(17) 0.0268(18) 0.0210(17) 0.0022(14) 0.0058(13) 0.0027(13)
N18 0.0339(19) 0.0304(19) 0.0163(16) 0.0025(15) 0.0035(14) 0.0075(15)
N19 0.042(2) 0.034(2) 0.0215(18) 0.0055(16) 0.0079(15) 0.0107(16)
N20 0.053(2) 0.037(2) 0.028(2) 0.0107(17) 0.0154(18) 0.0115(18)
N21 0.0251(17) 0.0274(18) 0.0216(17) 0.0029(14) 0.0044(13) 0.0070(14)
C1AA 0.025(2) 0.032(2) 0.022(2) 0.0066(18) 0.0070(16) 0.0081(17)
C1EA 0.054(3) 0.040(3) 0.035(3) 0.015(2) 0.016(2) 0.011(2)
C3CA 0.033(2) 0.030(2) 0.019(2) 0.0022(17) 0.0032(16) 0.0034(17)
C4AA 0.037(2) 0.033(2) 0.026(2) 0.0044(19) 0.0032(18) 0.0076(19)
C5AA 0.026(2) 0.034(2) 0.019(2) 0.0027(17) 0.0054(16) 0.0069(17)
C6BA 0.025(2) 0.038(2) 0.022(2) 0.0023(18) 0.0061(16) 0.0092(17)
C9AA 0.031(2) 0.029(2) 0.024(2) 0.0020(18) 0.0045(17) 0.0076(17)
C161 0.053(3) 0.033(3) 0.039(3) 0.015(2) 0.020(2) 0.015(2)
C162 0.050(3) 0.023(2) 0.040(3) 0.012(2) 0.016(2) 0.0099(19)
C163 0.060(3) 0.036(3) 0.044(3) 0.012(2) 0.016(3) 0.006(2)
C164 0.061(3) 0.026(2) 0.039(3) 0.007(2) 0.008(2) 0.002(2)
C165 0.039(2) 0.028(2) 0.034(3) 0.0015(19) 0.0060(19) 0.0079(18)
C166 0.038(2) 0.028(2) 0.035(3) 0.007(2) 0.0099(19) 0.0080(18)
C167 0.038(2) 0.024(2) 0.029(2) 0.0078(18) 0.0094(18) 0.0073(17)
C168 0.040(2) 0.031(2) 0.025(2) 0.0026(18) 0.0071(18) 0.0077(19)
C169 0.029(2) 0.035(2) 0.028(2) 0.0042(19) 0.0091(17) 0.0102(18)
C170 0.028(2) 0.029(2) 0.027(2) 0.0030(18) 0.0095(17) 0.0084(17)
C171 0.032(2) 0.031(2) 0.018(2) 0.0015(17) 0.0058(16) 0.0061(17)
C172 0.026(2) 0.032(2) 0.022(2) 0.0033(17) 0.0062(16) 0.0075(16)
C173 0.045(3) 0.032(2) 0.020(2) 0.0021(18) 0.0023(18) 0.0092(19)
C174 0.037(2) 0.034(2) 0.022(2) 0.0039(18) 0.0048(17) 0.0087(19)
C176 0.053(3) 0.032(2) 0.024(2) 0.0070(19) 0.010(2) 0.007(2)
C177 0.044(3) 0.031(2) 0.029(2) 0.0045(19) 0.0095(19) 0.0118(19)
C178 0.054(3) 0.036(3) 0.024(2) 0.009(2) 0.014(2) 0.014(2)
C179 0.058(3) 0.034(3) 0.035(3) 0.008(2) 0.011(2) 0.012(2)
C180 0.083(4) 0.047(3) 0.032(3) 0.008(3) 0.014(3) 0.004(3)
C181 0.086(4) 0.047(3) 0.040(3) 0.021(3) 0.024(3) 0.005(3)
C183 0.027(2) 0.029(2) 0.027(2) -0.0008(18) 0.0047(17) 0.0076(17)
C184 0.035(2) 0.032(2) 0.021(2) 0.0052(18) 0.0085(17) 0.0055(18)
C185 0.053(3) 0.041(3) 0.034(3) 0.012(2) 0.015(2) 0.010(2)
C186 0.052(3) 0.046(3) 0.044(3) 0.014(2) 0.018(2) 0.014(2)
C187 0.060(3) 0.039(3) 0.037(3) 0.010(2) 0.012(2) 0.015(2)
C188 0.059(3) 0.039(3) 0.031(3) 0.009(2) 0.007(2) 0.004(2)
C189 0.043(3) 0.046(3) 0.034(3) 0.011(2) 0.006(2) 0.004(2)
C190 0.048(3) 0.047(3) 0.031(3) 0.013(2) 0.008(2) 0.012(2)
C191 0.074(4) 0.047(3) 0.059(4) 0.016(3) 0.011(3) 0.022(3)
C192 0.252(16) 0.117(10) 0.122(9) 0.000(8) 0.006(10) 0.145(11)
C193 0.066(5) 0.065(5) 0.175(11) 0.043(6) -0.018(5) 0.021(4)
C194 0.097(6) 0.063(5) 0.098(7) 0.032(5) 0.008(5) 0.026(4)
C195 0.045(3) 0.077(5) 0.050(4) 0.023(3) 0.009(3) 0.007(3)
C196 0.047(4) 0.095(6) 0.078(5) 0.025(5) -0.004(3) 0.000(4)
C197 0.051(4) 0.090(6) 0.080(5) 0.020(4) 0.023(3) 0.013(4)
C198 0.064(4) 0.099(7) 0.098(6) 0.056(6) 0.015(4) 0.002(4)
C199 0.043(3) 0.034(3) 0.036(3) 0.012(2) 0.010(2) 0.001(2)
C200 0.090(4) 0.031(3) 0.031(3) 0.005(2) 0.011(3) 0.008(3)
C201 0.102(5) 0.036(3) 0.045(4) 0.001(3) 0.025(4) -0.004(3)
C202 0.092(5) 0.047(4) 0.036(3) 0.005(3) 0.002(3) -0.023(3)
C203 0.051(3) 0.068(4) 0.040(3) 0.016(3) -0.006(3) -0.024(3)
C204 0.042(3) 0.046(3) 0.037(3) 0.007(2) 0.008(2) -0.004(2)
C205 0.154(8) 0.033(3) 0.059(4) 0.004(3) 0.036(5) 0.002(4)
C206 0.181(8) 0.063(5) 0.086(6) 0.010(4) 0.043(6) 0.032(5)
C207 0.170(8) 0.065(5) 0.145(8) 0.034(5) 0.046(7) 0.020(5)
C208 0.180(8) 0.087(6) 0.126(7) -0.001(5) 0.041(7) 0.067(6)
C209 0.044(3) 0.097(6) 0.049(4) 0.030(4) -0.006(3) -0.019(3)
C210 0.123(7) 0.185(10) 0.101(7) 0.033(7) -0.002(6) 0.056(7)
C211 0.087(5) 0.165(9) 0.098(6) 0.062(6) 0.020(5) 0.019(5)
C212 0.113(7) 0.129(8) 0.151(8) 0.058(7) -0.059(6) 0.010(6)
C213 0.037(2) 0.031(2) 0.019(2) 0.0042(18) 0.0051(17) 0.0041(18)
C214 0.041(3) 0.040(3) 0.025(2) 0.006(2) 0.0095(19) 0.009(2)
C215 0.053(3) 0.049(3) 0.023(2) 0.001(2) 0.008(2) 0.014(2)
C216 0.056(3) 0.047(3) 0.024(2) 0.001(2) -0.005(2) 0.006(2)
C217 0.036(3) 0.043(3) 0.037(3) 0.005(2) -0.006(2) 0.008(2)
C218 0.039(3) 0.032(2) 0.033(3) 0.005(2) -0.001(2) 0.0054(19)
C219 0.048(3) 0.056(3) 0.035(3) 0.002(2) 0.012(2) 0.017(2)
C220 0.077(4) 0.062(4) 0.040(3) -0.015(3) -0.016(3) 0.014(3)
C221 0.033(3) 0.055(3) 0.046(3) -0.001(3) -0.001(2) 0.012(2)
C222 0.057(3) 0.040(3) 0.028(2) 0.012(2) 0.017(2) 0.008(2)
C223 0.044(3) 0.048(3) 0.034(3) 0.009(2) 0.018(2) 0.012(2)
C224 0.057(3) 0.061(4) 0.034(3) 0.006(3) 0.022(2) 0.013(3)
C225 0.075(4) 0.066(4) 0.025(3) 0.004(3) 0.018(3) 0.019(3)
C226 0.069(4) 0.067(4) 0.026(3) 0.012(3) 0.008(2) 0.013(3)
C227 0.060(3) 0.051(3) 0.020(2) 0.010(2) 0.009(2) 0.019(2)
C228 0.077(4) 0.057(4) 0.057(4) 0.003(3) 0.027(3) 0.020(3)
C229 0.095(6) 0.116(7) 0.161(8) 0.007(6) 0.051(6) 0.046(5)
C230 0.178(8) 0.116(8) 0.172(9) 0.041(6) 0.100(7) 0.083(7)
C231 0.178(9) 0.141(8) 0.133(8) -0.021(6) 0.008(7) 0.101(7)
C232 0.091(5) 0.083(5) 0.027(3) 0.006(3) -0.009(3) 0.038(4)
C233 0.121(7) 0.089(6) 0.035(4) 0.003(4) -0.018(4) 0.032(5)
C234 0.072(5) 0.124(8) 0.057(4) 0.022(5) -0.004(4) 0.032(5)
C235 0.121(7) 0.084(6) 0.032(3) 0.007(3) -0.007(4) 0.035(5)

loop_
_atom_type_symbol
_atom_type_description
_atom_type_scat_dispersion_real
_atom_type_scat_dispersion_imag
_atom_type_scat_source
C C 0.0181 0.0091 'International Tables Vol C Tables 4.2.6.8 and 6.1.1.4'
H H 0.0000 0.0000 'International Tables Vol C Tables 4.2.6.8 and 6.1.1.4'
N N 0.0311 0.0180 'International Tables Vol C Tables 4.2.6.8 and 6.1.1.4'
Ni Ni -3.0029 0.5091 'International Tables Vol C Tables 4.2.6.8 and 6.1.1.4'

loop_
_geom_angle_atom_site_label_1
_geom_angle_atom_site_label_2
_geom_angle_atom_site_label_3
_geom_angle
_geom_angle_site_symmetry_1
_geom_angle_site_symmetry_3
_geom_angle_publ_flag
N2 Ni1 N1 90.5(2) . . ?
N2 Ni1 N3 89.9(2) . . ?
N2 Ni1 N4 178.1(3) . . ?
N3 Ni1 N1 178.1(2) . . ?
N4 Ni1 N1 88.6(2) . . ?
N4 Ni1 N3 91.0(2) . . ?
N5 Ni2 N6 91.27(16) . . ?
N5 Ni2 N8 88.15(16) . . ?
N6 Ni2 N8 179.36(18) . . ?
N7 Ni2 N5 178.85(16) . . ?
N7 Ni2 N6 89.04(16) . . ?
N7 Ni2 N8 91.54(16) . . ?
N9 Ni3 N10 89.78(18) . . ?
N9 Ni3 N12 90.06(17) . . ?
N10 Ni3 N12 177.59(17) . . ?
N11 Ni3 N9 178.05(19) . . ?
N11 Ni3 N10 90.01(19) . . ?
N11 Ni3 N12 90.23(18) . . ?
C17 N1 Ni1 126.2(4) . . ?
C20 N1 Ni1 127.4(5) . . ?
C20 N1 C17 106.3(6) . . ?
C2 N2 Ni1 127.8(6) . . ?
C5 N2 Ni1 127.2(4) . . ?
C5 N2 C2 104.8(6) . . ?
C7 N3 Ni1 129.5(4) . . ?
C7 N3 C10 104.0(5) . . ?
C10 N3 Ni1 126.4(4) . . ?
C12 N4 Ni1 126.5(4) . . ?
C15 N4 Ni1 129.3(4) . . ?
C15 N4 C12 104.2(5) . . ?
C23 N5 Ni2 127.1(3) . . ?
C38 N5 Ni2 128.8(3) . . ?
C38 N5 C23 104.0(4) . . ?
C25 N6 Ni2 127.1(3) . . ?
C28 N6 Ni2 128.5(3) . . ?
C28 N6 C25 104.3(3) . . ?
C29 N7 Ni2 129.2(3) . . ?
C29 N7 C32 103.4(4) . . ?
C32 N7 Ni2 127.4(3) . . ?
C34 N8 Ni2 126.3(3) . . ?
C37 N8 Ni2 129.8(3) . . ?
C37 N8 C34 103.9(4) . . ?
C41 N9 Ni3 128.1(3) . . ?
C41 N9 C58 104.7(4) . . ?
C58 N9 Ni3 127.2(3) . . ?
C43 N10 Ni3 127.3(3) . . ?
C43 N10 C46 106.3(4) . . ?
C46 N10 Ni3 126.4(4) . . ?
C48 N11 Ni3 128.1(4) . . ?
C48 N11 C51 105.3(5) . . ?
C51 N11 Ni3 126.6(3) . . ?
C53 N12 Ni3 128.7(3) . . ?
C53 N12 C56 104.2(4) . . ?
C56 N12 Ni3 127.1(3) . . ?
C37 N13 C11 118.2(4) . . ?
C38 N13 C11 120.3(4) . . ?
C38 N13 C37 121.2(4) . . ?
C28 N14 C57 119.2(4) . . ?
C29 N14 C28 120.8(4) . . ?
C29 N14 C57 119.6(4) . . ?
C2 C1 C59 121.0(8) . . ?
C20 C1 C2 122.5(6) . . ?
C20 C1 C59 116.0(8) . . ?
N2 C2 C3 109.9(8) . . ?
C1 C2 N2 122.6(7) . . ?
C1 C2 C3 127.3(6) . . ?
C2 C3 H3 126.0 . . ?
C4 C3 C2 108.0(6) . . ?
C4 C3 H3 126.0 . . ?
C3 C4 H4 126.8 . . ?
C3 C4 C5 106.4(8) . . ?
C5 C4 H4 126.8 . . ?
N2 C5 C4 110.8(7) . . ?
N2 C5 C6 127.6(6) . . ?
C6 C5 C4 121.4(7) . . ?
C5 C6 C7 120.4(7) . . ?
C5 C6 C73 120.9(6) . . ?
C7 C6 C73 118.0(6) . . ?
N3 C7 C6 122.4(6) . . ?
N3 C7 C8 112.0(5) . . ?
C8 C7 C6 124.9(6) . . ?
C7 C8 H8 126.8 . . ?
C9 C8 C7 106.4(5) . . ?
C9 C8 H8 126.8 . . ?
C8 C9 C10 106.4(5) . . ?
C8 C9 C21 136.5(6) . . ?
C10 C9 C21 116.9(5) . . ?
N3 C10 C9 111.0(5) . . ?
N3 C10 C11 126.5(5) . . ?
C11 C10 C9 122.2(5) . . ?
C10 C11 N13 118.7(5) . . ?
C10 C11 C12 121.0(5) . . ?
C12 C11 N13 120.0(5) . . ?
N4 C12 C13 111.2(5) . . ?
C11 C12 N4 125.8(5) . . ?
C11 C12 C13 122.3(5) . . ?
C14 C13 C12 107.1(5) . . ?
C14 C13 C36 137.2(6) . . ?
C36 C13 C12 115.7(5) . . ?
C13 C14 H14 126.9 . . ?
C13 C14 C15 106.2(5) . . ?
C15 C14 H14 126.9 . . ?
N4 C15 C14 111.2(5) . . ?
N4 C15 C16 122.3(6) . . ?
C16 C15 C14 126.3(6) . . ?
C15 C16 C147 119.9(6) . . ?
C17 C16 C15 123.8(6) . . ?
C17 C16 C147 116.2(5) . . ?
N1 C17 C18 109.5(6) . . ?
C16 C17 N1 125.7(6) . . ?
C16 C17 C18 124.2(7) . . ?
C17 C18 H18 127.1 . . ?
C19 C18 C17 105.9(7) . . ?
C19 C18 H18 127.1 . . ?
C18 C19 H19 125.3 . . ?
C18 C19 C20 109.5(7) . . ?
C20 C19 H19 125.3 . . ?
N1 C20 C1 125.2(7) . . ?
N1 C20 C19 108.8(7) . . ?
C1 C20 C19 125.9(7) . . ?
C22 C21 C9 134.2(5) . . ?
C22 C21 C38 106.3(4) . . ?
C38 C21 C9 119.4(5) . . ?
C21 C22 H22 127.2 . . ?
C21 C22 C23 105.7(4) . . ?
C23 C22 H22 127.2 . . ?
N5 C23 C22 111.4(4) . . ?
N5 C23 C24 125.3(4) . . ?
C24 C23 C22 122.8(4) . . ?
C23 C24 C87 117.2(4) . . ?
C25 C24 C23 121.9(4) . . ?
C25 C24 C87 120.7(4) . . ?
N6 C25 C26 110.5(4) . . ?
C24 C25 N6 126.3(4) . . ?
C24 C25 C26 123.1(4) . . ?
C25 C26 H26 126.7 . . ?
C27 C26 C25 106.5(4) . . ?
C27 C26 H26 126.7 . . ?
C26 C27 C28 105.4(4) . . ?
C26 C27 C39 134.5(5) . . ?
C28 C27 C39 120.0(4) . . ?
N6 C28 N14 125.6(4) . . ?
N6 C28 C27 113.2(4) . . ?
N14 C28 C27 121.2(4) . . ?
N7 C29 N14 125.5(4) . . ?
N7 C29 C30 113.1(4) . . ?
N14 C29 C30 121.4(4) . . ?
C29 C30 C55 119.3(4) . . ?
C31 C30 C29 105.5(4) . . ?
C31 C30 C55 135.1(4) . . ?
C30 C31 H31 126.4 . . ?
C30 C31 C32 107.2(4) . . ?
C32 C31 H31 126.4 . . ?
N7 C32 C31 110.7(4) . . ?
C33 C32 N7 124.9(5) . . ?
C33 C32 C31 124.2(5) . . ?
C32 C33 C34 122.9(4) . . ?
C32 C33 C138 119.4(5) . . ?
C34 C33 C138 117.6(4) . . ?
N8 C34 C35 109.9(4) . . ?
C33 C34 N8 125.8(4) . . ?
C33 C34 C35 124.2(4) . . ?
C34 C35 H35 126.6 . . ?
C36 C35 C34 106.7(4) . . ?
C36 C35 H35 126.6 . . ?
C35 C36 C13 133.9(5) . . ?
C35 C36 C37 105.2(4) . . ?
C37 C36 C13 120.9(5) . . ?
N8 C37 N13 124.0(4) . . ?
N8 C37 C36 114.2(4) . . ?
C36 C37 N13 121.5(4) . . ?
N5 C38 N13 126.1(4) . . ?
N5 C38 C21 112.6(4) . . ?
N13 C38 C21 121.3(4) . . ?
C40 C39 C27 135.7(5) . . ?
C40 C39 C58 108.0(4) . . ?
C58 C39 C27 116.3(4) . . ?
C39 C40 H40 127.2 . . ?
C39 C40 C41 105.6(4) . . ?
C41 C40 H40 127.2 . . ?
N9 C41 C40 111.4(4) . . ?
N9 C41 C42 124.6(5) . . ?
C42 C41 C40 123.3(5) . . ?
C41 C42 C96 120.6(5) . . ?
C43 C42 C41 120.7(5) . . ?
C43 C42 C96 118.1(5) . . ?
N10 C43 C42 126.3(5) . . ?
N10 C43 C44 110.0(5) . . ?
C42 C43 C44 123.6(5) . . ?
C43 C44 H44 126.9 . . ?
C45 C44 C43 106.3(6) . . ?
C45 C44 H44 126.9 . . ?
C44 C45 H45 125.9 . . ?
C44 C45 C46 108.2(5) . . ?
C46 C45 H45 125.9 . . ?
N10 C46 C45 109.1(5) . . ?
N10 C46 C47 126.1(5) . . ?
C47 C46 C45 124.4(5) . . ?
C46 C47 C110 118.5(6) . . ?
C48 C47 C46 121.4(5) . . ?
C48 C47 C110 119.8(6) . . ?
N11 C48 C49 109.9(5) . . ?
C47 C48 N11 124.9(6) . . ?
C47 C48 C49 125.0(5) . . ?
C48 C49 H49 126.0 . . ?
C50 C49 C48 108.0(5) . . ?
C50 C49 H49 126.0 . . ?
C49 C50 H50 126.7 . . ?
C49 C50 C51 106.6(6) . . ?
C51 C50 H50 126.7 . . ?
N11 C51 C50 110.2(5) . . ?
C52 C51 N11 125.3(5) . . ?
C52 C51 C50 124.2(6) . . ?
C51 C52 C53 122.3(5) . . ?
C51 C52 C124 118.8(5) . . ?
C53 C52 C124 118.4(5) . . ?
N12 C53 C52 123.5(5) . . ?
N12 C53 C54 112.2(4) . . ?
C52 C53 C54 124.1(5) . . ?
C53 C54 H54 127.6 . . ?
C55 C54 C53 104.8(4) . . ?
C55 C54 H54 127.6 . . ?
C54 C55 C30 135.0(5) . . ?
C54 C55 C56 107.2(4) . . ?
C56 C55 C30 117.7(4) . . ?
N12 C56 C55 111.5(4) . . ?
N12 C56 C57 125.0(4) . . ?
C57 C56 C55 123.0(4) . . ?
C56 C57 N14 118.5(4) . . ?
C58 C57 N14 118.8(4) . . ?
C58 C57 C56 121.9(4) . . ?
N9 C58 C39 110.3(4) . . ?
C57 C58 N9 125.7(4) . . ?
C57 C58 C39 123.9(4) . . ?
C60 C59 C1 117.2(8) . . ?
C64 C59 C1 123.8(9) . . ?
C64 C59 C60 118.1(7) . . ?
C59 C60 H60 119.7 . . ?
C61 C60 C59 120.7(9) . . ?
C61 C60 H60 119.7 . . ?
C60 C61 C65 119.6(10) . . ?
C62 C61 C60 117.6(10) . . ?
C62 C61 C65 122.7(9) . . ?
C61 C62 H62 117.4 . . ?
C61 C62 C63 125.3(9) . . ?
C63 C62 H62 117.4 . . ?
C64 C63 C62 112.3(8) . . ?
C64 C63 C69 129.3(10) . . ?
C69 C63 C62 117.9(9) . . ?
C59 C64 C63 125.2(9) . . ?
C59 C64 H64 117.4 . . ?
C63 C64 H64 117.4 . . ?
C61 C65 C66 114.7(11) . . ?
C61 C65 C67 113.8(11) . . ?
C61 C65 C68 106.3(11) . . ?
C67 C65 C66 113.4(11) . . ?
C67 C65 C68 106.0(13) . . ?
C68 C65 C66 101.2(13) . . ?
C65 C66 H66A 109.5 . . ?
C65 C66 H66B 109.5 . . ?
C65 C66 H66C 109.5 . . ?
H66A C66 H66B 109.5 . . ?
H66A C66 H66C 109.5 . . ?
H66B C66 H66C 109.5 . . ?
C65 C67 H67A 109.5 . . ?
C65 C67 H67B 109.5 . . ?
C65 C67 H67C 109.5 . . ?
H67A C67 H67B 109.5 . . ?
H67A C67 H67C 109.5 . . ?
H67B C67 H67C 109.5 . . ?
C65 C68 H68A 109.5 . . ?
C65 C68 H68B 109.5 . . ?
C65 C68 H68C 109.5 . . ?
H68A C68 H68B 109.5 . . ?
H68A C68 H68C 109.5 . . ?
H68B C68 H68C 109.5 . . ?
C63 C69 C70 105.8(11) . . ?
C63 C69 C71 109.4(9) . . ?
C63 C69 C72 116.0(14) . . ?
C71 C69 C70 112.8(15) . . ?
C72 C69 C70 107.1(10) . . ?
C72 C69 C71 105.8(12) . . ?
C69 C70 H70A 109.5 . . ?
C69 C70 H70B 109.5 . . ?
C69 C70 H70C 109.5 . . ?
H70A C70 H70B 109.5 . . ?
H70A C70 H70C 109.5 . . ?
H70B C70 H70C 109.5 . . ?
C69 C71 H71A 109.5 . . ?
C69 C71 H71B 109.5 . . ?
C69 C71 H71C 109.5 . . ?
H71A C71 H71B 109.5 . . ?
H71A C71 H71C 109.5 . . ?
H71B C71 H71C 109.5 . . ?
C69 C72 H72A 109.5 . . ?
C69 C72 H72B 109.5 . . ?
C69 C72 H72C 109.5 . . ?
H72A C72 H72B 109.5 . . ?
H72A C72 H72C 109.5 . . ?
H72B C72 H72C 109.5 . . ?
C74 C73 C6 121.0(6) . . ?
C78 C73 C6 119.7(6) . . ?
C78 C73 C74 119.3(7) . . ?
C73 C74 H74 119.7 . . ?
C73 C74 C75 120.5(6) . . ?
C75 C74 H74 119.7 . . ?
C74 C75 C76 117.6(6) . . ?
C74 C75 C79 120.1(7) . . ?
C76 C75 C79 122.3(8) . . ?
C75 C76 H76 119.0 . . ?
C77 C76 C75 121.9(7) . . ?
C77 C76 H76 119.0 . . ?
C76 C77 C83 121.7(6) . . ?
C78 C77 C76 118.6(6) . . ?
C78 C77 C83 119.7(5) . . ?
C73 C78 H78 119.0 . . ?
C77 C78 C73 122.1(6) . . ?
C77 C78 H78 119.0 . . ?
C75 C79 C82 109.8(8) . . ?
C80 C79 C75 115.3(9) . . ?
C80 C79 C81 107.1(11) . . ?
C80 C79 C82 104.4(9) . . ?
C81 C79 C75 108.1(8) . . ?
C81 C79 C82 112.1(12) . . ?
C79 C80 H80A 109.5 . . ?
C79 C80 H80B 109.5 . . ?
C79 C80 H80C 109.5 . . ?
H80A C80 H80B 109.5 . . ?
H80A C80 H80C 109.5 . . ?
H80B C80 H80C 109.5 . . ?
C79 C81 H81A 109.5 . . ?
C79 C81 H81B 109.5 . . ?
C79 C81 H81C 109.5 . . ?
H81A C81 H81B 109.5 . . ?
H81A C81 H81C 109.5 . . ?
H81B C81 H81C 109.5 . . ?
C79 C82 H82A 109.5 . . ?
C79 C82 H82B 109.5 . . ?
C79 C82 H82C 109.5 . . ?
H82A C82 H82B 109.5 . . ?
H82A C82 H82C 109.5 . . ?
H82B C82 H82C 109.5 . . ?
C77 C83 C84 108.8(5) . . ?
C85 C83 C77 113.2(5) . . ?
C85 C83 C84 109.2(5) . . ?
C85 C83 C86 108.7(6) . . ?
C86 C83 C77 108.5(4) . . ?
C86 C83 C84 108.3(5) . . ?
C83 C84 H84A 109.5 . . ?
C83 C84 H84B 109.5 . . ?
C83 C84 H84C 109.5 . . ?
H84A C84 H84B 109.5 . . ?
H84A C84 H84C 109.5 . . ?
H84B C84 H84C 109.5 . . ?
C83 C85 H85A 109.5 . . ?
C83 C85 H85B 109.5 . . ?
C83 C85 H85C 109.5 . . ?
H85A C85 H85B 109.5 . . ?
H85A C85 H85C 109.5 . . ?
H85B C85 H85C 109.5 . . ?
C83 C86 H86A 109.5 . . ?
C83 C86 H86B 109.5 . . ?
C83 C86 H86C 109.5 . . ?
H86A C86 H86B 109.5 . . ?
H86A C86 H86C 109.5 . . ?
H86B C86 H86C 109.5 . . ?
C88 C87 C24 118.9(5) . . ?
C88 C87 C92 119.5(5) . . ?
C92 C87 C24 121.6(4) . . ?
C87 C88 C93 121.4(5) . . ?
C89 C88 C87 119.1(6) . . ?
C89 C88 C93 119.4(5) . . ?
C88 C89 H89 118.6 . . ?
C90 C89 C88 122.7(6) . . ?
C90 C89 H89 118.6 . . ?
C89 C90 C91 116.8(6) . . ?
C89 C90 C94 121.3(8) . . ?
C91 C90 C94 121.8(8) . . ?
C90 C91 H91 118.3 . . ?
C92 C91 C90 123.4(6) . . ?
C92 C91 H91 118.3 . . ?
C87 C92 C95 121.3(5) . . ?
C91 C92 C87 118.3(5) . . ?
C91 C92 C95 120.3(5) . . ?
C88 C93 H93A 109.5 . . ?
C88 C93 H93B 109.5 . . ?
C88 C93 H93C 109.5 . . ?
H93A C93 H93B 109.5 . . ?
H93A C93 H93C 109.5 . . ?
H93B C93 H93C 109.5 . . ?
C90 C94 H94A 109.5 . . ?
C90 C94 H94B 109.5 . . ?
C90 C94 H94C 109.5 . . ?
H94A C94 H94B 109.5 . . ?
H94A C94 H94C 109.5 . . ?
H94B C94 H94C 109.5 . . ?
C92 C95 H95A 109.5 . . ?
C92 C95 H95B 109.5 . . ?
C92 C95 H95C 109.5 . . ?
H95A C95 H95B 109.5 . . ?
H95A C95 H95C 109.5 . . ?
H95B C95 H95C 109.5 . . ?
C97 C96 C42 121.1(5) . . ?
C97 C96 C101 119.9(6) . . ?
C101 C96 C42 119.0(4) . . ?
C96 C97 H97 119.1 . . ?
C98 C97 C96 121.9(6) . . ?
C98 C97 H97 119.1 . . ?
C97 C98 C99 118.0(5) . . ?
C97 C98 C102 121.9(6) . . ?
C99 C98 C102 120.1(6) . . ?
C98 C99 H99 119.3 . . ?
C100 C99 C98 121.5(6) . . ?
C100 C99 H99 119.3 . . ?
C99 C100 C101 119.1(6) . . ?
C99 C100 C106 120.9(6) . . ?
C101 C100 C106 119.9(5) . . ?
C96 C101 H101 120.2 . . ?
C100 C101 C96 119.7(5) . . ?
C100 C101 H101 120.2 . . ?
C103 C102 C98 112.4(8) . . ?
C103 C102 C104 102.5(9) . . ?
C103 C102 C105 113.3(9) . . ?
C104 C102 C98 108.0(7) . . ?
C105 C102 C98 111.6(6) . . ?
C105 C102 C104 108.5(8) . . ?
C102 C103 H10A 109.5 . . ?
C102 C103 H10B 109.5 . . ?
C102 C103 H10C 109.5 . . ?
H10A C103 H10B 109.5 . . ?
H10A C103 H10C 109.5 . . ?
H10B C103 H10C 109.5 . . ?
C102 C104 H10D 109.5 . . ?
C102 C104 H10E 109.5 . . ?
C102 C104 H10F 109.5 . . ?
H10D C104 H10E 109.5 . . ?
H10D C104 H10F 109.5 . . ?
H10E C104 H10F 109.5 . . ?
C102 C105 H10G 109.5 . . ?
C102 C105 H10H 109.5 . . ?
C102 C105 H10I 109.5 . . ?
H10G C105 H10H 109.5 . . ?
H10G C105 H10I 109.5 . . ?
H10H C105 H10I 109.5 . . ?
C107 C106 C100 112.6(6) . . ?
C107 C106 C108 107.0(8) . . ?
C107 C106 C109 111.0(8) . . ?
C108 C106 C100 106.3(7) . . ?
C109 C106 C100 111.4(5) . . ?
C109 C106 C108 108.2(7) . . ?
C106 C107 H10J 109.5 . . ?
C106 C107 H10K 109.5 . . ?
C106 C107 H10L 109.5 . . ?
H10J C107 H10K 109.5 . . ?
H10J C107 H10L 109.5 . . ?
H10K C107 H10L 109.5 . . ?
C106 C108 H10M 109.5 . . ?
C106 C108 H10N 109.5 . . ?
C106 C108 H10O 109.5 . . ?
H10M C108 H10N 109.5 . . ?
H10M C108 H10O 109.5 . . ?
H10N C108 H10O 109.5 . . ?
C106 C109 H10P 109.5 . . ?
C106 C109 H10Q 109.5 . . ?
C106 C109 H10R 109.5 . . ?
H10P C109 H10Q 109.5 . . ?
H10P C109 H10R 109.5 . . ?
H10Q C109 H10R 109.5 . . ?
C111 C110 C47 120.7(6) . . ?
C115 C110 C47 121.1(6) . . ?
C115 C110 C111 118.2(5) . . ?
C110 C111 H111 119.0 . . ?
C112 C111 C110 122.1(6) . . ?
C112 C111 H111 119.0 . . ?
C111 C112 C113 117.5(6) . . ?
C111 C112 C116 119.9(7) . . ?
C113 C112 C116 122.4(6) . . ?
C112 C113 H113 118.4 . . ?
C114 C113 C112 123.2(6) . . ?
C114 C113 H113 118.4 . . ?
C113 C114 C115 118.5(7) . . ?
C113 C114 C120 122.8(7) . . ?
C115 C114 C120 118.6(7) . . ?
C110 C115 C114 120.5(6) . . ?
C110 C115 H115 119.8 . . ?
C114 C115 H115 119.8 . . ?
C112 C116 C119 107.0(9) . . ?
C117 C116 C112 111.8(8) . . ?
C117 C116 C118 107.4(10) . . ?
C117 C116 C119 116.0(11) . . ?
C118 C116 C112 112.2(8) . . ?
C118 C116 C119 102.2(10) . . ?
C116 C117 H11A 109.5 . . ?
C116 C117 H11B 109.5 . . ?
C116 C117 H11C 109.5 . . ?
H11A C117 H11B 109.5 . . ?
H11A C117 H11C 109.5 . . ?
H11B C117 H11C 109.5 . . ?
C116 C118 H11D 109.5 . . ?
C116 C118 H11E 109.5 . . ?
C116 C118 H11F 109.5 . . ?
H11D C118 H11E 109.5 . . ?
H11D C118 H11F 109.5 . . ?
H11E C118 H11F 109.5 . . ?
C116 C119 H11G 109.5 . . ?
C116 C119 H11H 109.5 . . ?
C116 C119 H11I 109.5 . . ?
H11G C119 H11H 109.5 . . ?
H11G C119 H11I 109.5 . . ?
H11H C119 H11I 109.5 . . ?
C114 C120 C122 106.5(11) . . ?
C121 C120 C114 113.1(8) . . ?
C121 C120 C122 105.2(10) . . ?
C121 C120 C123 113.9(12) . . ?
C123 C120 C114 111.1(8) . . ?
C123 C120 C122 106.5(10) . . ?
C120 C121 H12A 109.5 . . ?
C120 C121 H12B 109.5 . . ?
C120 C121 H12C 109.5 . . ?
H12A C121 H12B 109.5 . . ?
H12A C121 H12C 109.5 . . ?
H12B C121 H12C 109.5 . . ?
C120 C122 H12D 109.5 . . ?
C120 C122 H12E 109.5 . . ?
C120 C122 H12F 109.5 . . ?
H12D C122 H12E 109.5 . . ?
H12D C122 H12F 109.5 . . ?
H12E C122 H12F 109.5 . . ?
C120 C123 H12G 109.5 . . ?
C120 C123 H12H 109.5 . . ?
C120 C123 H12I 109.5 . . ?
H12G C123 H12H 109.5 . . ?
H12G C123 H12I 109.5 . . ?
H12H C123 H12I 109.5 . . ?
C125 C124 C52 119.6(5) . . ?
C129 C124 C52 121.1(5) . . ?
C129 C124 C125 119.3(5) . . ?
C124 C125 H125 120.1 . . ?
C126 C125 C124 119.8(6) . . ?
C126 C125 H125 120.1 . . ?
C125 C126 C130 118.1(6) . . ?
C127 C126 C125 119.4(6) . . ?
C127 C126 C130 122.5(6) . . ?
C126 C127 H127 119.0 . . ?
C126 C127 C128 122.1(5) . . ?
C128 C127 H127 119.0 . . ?
C127 C128 C134 122.9(5) . . ?
C129 C128 C127 116.1(6) . . ?
C129 C128 C134 121.0(5) . . ?
C124 C129 C128 123.2(5) . . ?
C124 C129 H129 118.4 . . ?
C128 C129 H129 118.4 . . ?
C131 C130 C126 107.0(6) . . ?
C131 C130 C132 107.9(8) . . ?
C132 C130 C126 109.9(6) . . ?
C133 C130 C126 112.3(6) . . ?
C133 C130 C131 109.5(8) . . ?
C133 C130 C132 110.1(7) . . ?
C130 C131 H13A 109.5 . . ?
C130 C131 H13B 109.5 . . ?
C130 C131 H13C 109.5 . . ?
H13A C131 H13B 109.5 . . ?
H13A C131 H13C 109.5 . . ?
H13B C131 H13C 109.5 . . ?
C130 C132 H13D 109.5 . . ?
C130 C132 H13E 109.5 . . ?
C130 C132 H13F 109.5 . . ?
H13D C132 H13E 109.5 . . ?
H13D C132 H13F 109.5 . . ?
H13E C132 H13F 109.5 . . ?
C130 C133 H13G 109.5 . . ?
C130 C133 H13H 109.5 . . ?
C130 C133 H13I 109.5 . . ?
H13G C133 H13H 109.5 . . ?
H13G C133 H13I 109.5 . . ?
H13H C133 H13I 109.5 . . ?
C128 C134 C135 113.2(6) . . ?
C128 C134 C136 109.5(6) . . ?
C128 C134 C137 109.0(5) . . ?
C135 C134 C136 108.2(5) . . ?
C135 C134 C137 108.5(6) . . ?
C136 C134 C137 108.3(6) . . ?
C134 C135 H13J 109.5 . . ?
C134 C135 H13K 109.5 . . ?
C134 C135 H13L 109.5 . . ?
H13J C135 H13K 109.5 . . ?
H13J C135 H13L 109.5 . . ?
H13K C135 H13L 109.5 . . ?
C134 C136 H13M 109.5 . . ?
C134 C136 H13N 109.5 . . ?
C134 C136 H13O 109.5 . . ?
H13M C136 H13N 109.5 . . ?
H13M C136 H13O 109.5 . . ?
H13N C136 H13O 109.5 . . ?
C134 C137 H13P 109.5 . . ?
C134 C137 H13Q 109.5 . . ?
C134 C137 H13R 109.5 . . ?
H13P C137 H13Q 109.5 . . ?
H13P C137 H13R 109.5 . . ?
H13Q C137 H13R 109.5 . . ?
C139 C138 C33 120.5(5) . . ?
C143 C138 C33 119.9(5) . . ?
C143 C138 C139 119.6(5) . . ?
C138 C139 C144 120.7(5) . . ?
C140 C139 C138 119.6(6) . . ?
C140 C139 C144 119.6(6) . . ?
C139 C140 H140 119.0 . . ?
C139 C140 C141 122.0(7) . . ?
C141 C140 H140 119.0 . . ?
C140 C141 C145 123.3(8) . . ?
C142 C141 C140 117.7(7) . . ?
C142 C141 C145 118.9(8) . . ?
C141 C142 H142 119.7 . . ?
C143 C142 C141 120.6(8) . . ?
C143 C142 H142 119.7 . . ?
C138 C143 C146 121.5(5) . . ?
C142 C143 C138 120.4(6) . . ?
C142 C143 C146 118.2(6) . . ?
C139 C144 H14A 109.5 . . ?
C139 C144 H14B 109.5 . . ?
C139 C144 H14C 109.5 . . ?
H14A C144 H14B 109.5 . . ?
H14A C144 H14C 109.5 . . ?
H14B C144 H14C 109.5 . . ?
C141 C145 H14D 109.5 . . ?
C141 C145 H14E 109.5 . . ?
C141 C145 H14F 109.5 . . ?
H14D C145 H14E 109.5 . . ?
H14D C145 H14F 109.5 . . ?
H14E C145 H14F 109.5 . . ?
C143 C146 H14G 109.5 . . ?
C143 C146 H14H 109.5 . . ?
C143 C146 H14I 109.5 . . ?
H14G C146 H14H 109.5 . . ?
H14G C146 H14I 109.5 . . ?
H14H C146 H14I 109.5 . . ?
C148 C147 C16 122.2(6) . . ?
C152 C147 C16 119.1(7) . . ?
C152 C147 C148 118.6(7) . . ?
C147 C148 H148 119.4 . . ?
C149 C148 C147 121.1(7) . . ?
C149 C148 H148 119.4 . . ?
C148 C149 C150 117.1(8) . . ?
C148 C149 C153 121.3(7) . . ?
C150 C149 C153 121.6(7) . . ?
C149 C150 H150 118.0 . . ?
C151 C150 C149 123.9(8) . . ?
C151 C150 H150 118.0 . . ?
C150 C151 C152 117.0(7) . . ?
C150 C151 C157 123.8(8) . . ?
C152 C151 C157 119.3(8) . . ?
C147 C152 C151 122.3(8) . . ?
C147 C152 H152 118.9 . . ?
C151 C152 H152 118.9 . . ?
C149 C153 C154 109.0(9) . . ?
C155 C153 C149 110.4(9) . . ?
C155 C153 C154 98.3(11) . . ?
C155 C153 C156 124.4(12) . . ?
C156 C153 C149 111.8(9) . . ?
C156 C153 C154 100.5(10) . . ?
C153 C154 H15A 109.5 . . ?
C153 C154 H15B 109.5 . . ?
C153 C154 H15C 109.5 . . ?
H15A C154 H15B 109.5 . . ?
H15A C154 H15C 109.5 . . ?
H15B C154 H15C 109.5 . . ?
C153 C155 H15D 109.5 . . ?
C153 C155 H15E 109.5 . . ?
C153 C155 H15F 109.5 . . ?
H15D C155 H15E 109.5 . . ?
H15D C155 H15F 109.5 . . ?
H15E C155 H15F 109.5 . . ?
C153 C156 H15G 109.5 . . ?
C153 C156 H15H 109.5 . . ?
C153 C156 H15I 109.5 . . ?
H15G C156 H15H 109.5 . . ?
H15G C156 H15I 109.5 . . ?
H15H C156 H15I 109.5 . . ?
C158 C157 C151 110.1(9) . . ?
C158 C157 C159 109.0(10) . . ?
C159 C157 C151 106.0(9) . . ?
C160 C157 C151 112.9(9) . . ?
C160 C157 C158 107.1(10) . . ?
C160 C157 C159 111.6(13) . . ?
C157 C158 H15J 109.5 . . ?
C157 C158 H15K 109.5 . . ?
C157 C158 H15L 109.5 . . ?
H15J C158 H15K 109.5 . . ?
H15J C158 H15L 109.5 . . ?
H15K C158 H15L 109.5 . . ?
C157 C159 H15M 109.5 . . ?
C157 C159 H15N 109.5 . . ?
C157 C159 H15O 109.5 . . ?
H15M C159 H15N 109.5 . . ?
H15M C159 H15O 109.5 . . ?
H15N C159 H15O 109.5 . . ?
C157 C160 H16A 109.5 . . ?
C157 C160 H16B 109.5 . . ?
C157 C160 H16C 109.5 . . ?
H16A C160 H16B 109.5 . . ?
H16A C160 H16C 109.5 . . ?
H16B C160 H16C 109.5 . . ?
N15 Ni4 N16 90.42(17) . . ?
N15 Ni4 N19 178.51(17) . . ?
N15 Ni4 N20 89.42(18) . . ?
N19 Ni4 N16 89.48(17) . . ?
N19 Ni4 N20 90.70(18) . . ?
N20 Ni4 N16 179.08(18) . . ?
N17 Ni5 N17 180.00(13) 2_666 . ?
N17 Ni5 N18 86.87(16) . . ?
N17 Ni5 N18 93.13(16) . 2_666 ?
N17 Ni5 N18 86.87(16) 2_666 2_666 ?
N17 Ni5 N18 93.13(15) 2_666 . ?
N18 Ni5 N18 180.0 2_666 . ?
C162 N15 Ni4 127.7(3) . . ?
C162 N15 C165 104.8(4) . . ?
C165 N15 Ni4 127.4(3) . . ?
C167 N16 Ni4 128.0(3) . . ?
C183 N16 Ni4 128.2(3) . . ?
C183 N16 C167 103.8(4) . . ?
C5AA N17 Ni5 130.2(3) . . ?
C5AA N17 C172 103.9(4) . . ?
C172 N17 Ni5 125.8(3) . . ?
C3CA N18 Ni5 125.5(3) 2_666 . ?
C9AA N18 Ni5 130.4(3) . . ?
C9AA N18 C3CA 104.1(4) . 2_666 ?
C177 N19 Ni4 127.9(3) . . ?
C184 N19 Ni4 127.8(3) . . ?
C184 N19 C177 104.3(4) . . ?
C1EA N20 Ni4 127.5(4) . . ?
C1EA N20 C179 106.5(4) . . ?
C179 N20 Ni4 126.1(4) . . ?
C5AA N21 C1AA 120.8(4) . . ?
C5AA N21 C9AA 119.2(4) . . ?
C9AA N21 C1AA 120.0(4) . . ?
C183 C1AA N21 119.6(4) . . ?
C184 C1AA N21 120.6(4) . . ?
C184 C1AA C183 119.8(4) . . ?
N20 C1EA C161 127.6(5) . . ?
N20 C1EA C181 109.9(5) . . ?
C161 C1EA C181 122.5(5) . . ?
C6BA C3CA N18 125.5(4) . 2_666 ?
C6BA C3CA C173 124.8(4) . 2_666 ?
C173 C3CA N18 109.6(4) 2_666 2_666 ?
C174 C4AA C184 118.7(4) . . ?
C176 C4AA C174 134.4(5) . . ?
C176 C4AA C184 106.8(5) . . ?
N17 C5AA N21 126.9(4) . . ?
N17 C5AA C170 113.7(4) . . ?
N21 C5AA C170 119.4(4) . . ?
C3CA C6BA C172 124.5(4) . . ?
C3CA C6BA C213 118.2(4) . . ?
C172 C6BA C213 117.3(4) . . ?
N18 C9AA N21 126.3(4) . . ?
N18 C9AA C174 114.0(4) . . ?
N21 C9AA C174 119.6(4) . . ?
C1EA C161 C162 121.2(5) . . ?
C1EA C161 C185 121.1(5) . . ?
C162 C161 C185 117.7(5) . . ?
N15 C162 C161 126.4(5) . . ?
N15 C162 C163 110.2(5) . . ?
C161 C162 C163 123.4(5) . . ?
C162 C163 H163 126.3 . . ?
C164 C163 C162 107.4(5) . . ?
C164 C163 H163 126.3 . . ?
C163 C164 H164 126.0 . . ?
C163 C164 C165 108.1(5) . . ?
C165 C164 H164 126.0 . . ?
N15 C165 C164 109.4(4) . . ?
C166 C165 N15 126.4(5) . . ?
C166 C165 C164 124.2(5) . . ?
C165 C166 C167 122.5(5) . . ?
C165 C166 C199 117.9(4) . . ?
C167 C166 C199 119.6(4) . . ?
C166 C167 N16 125.1(4) . . ?
C168 C167 N16 110.9(4) . . ?
C168 C167 C166 123.9(4) . . ?
C167 C168 H168 126.3 . . ?
C169 C168 C167 107.4(4) . . ?
C169 C168 H168 126.3 . . ?
C168 C169 C170 135.9(4) . . ?
C168 C169 C183 105.5(4) . . ?
C170 C169 C183 118.6(4) . . ?
C169 C170 C5AA 120.8(4) . . ?
C171 C170 C5AA 104.5(4) . . ?
C171 C170 C169 134.6(4) . . ?
C170 C171 H171 126.1 . . ?
C170 C171 C172 107.8(4) . . ?
C172 C171 H171 126.1 . . ?
C6BA C172 N17 125.3(4) . . ?
C6BA C172 C171 124.6(4) . . ?
C171 C172 N17 110.1(4) . . ?
C3CA C173 H173 126.0 2_666 . ?
C174 C173 C3CA 108.0(4) . 2_666 ?
C174 C173 H173 126.0 . . ?
C4AA C174 C9AA 120.3(4) . . ?
C173 C174 C4AA 135.5(4) . . ?
C173 C174 C9AA 104.2(4) . . ?
C4AA C176 H176 126.7 . . ?
C4AA C176 C177 106.6(4) . . ?
C177 C176 H176 126.7 . . ?
N19 C177 C176 110.6(4) . . ?
N19 C177 C178 125.8(5) . . ?
C178 C177 C176 123.6(5) . . ?
C177 C178 C222 119.5(5) . . ?
C179 C178 C177 122.0(5) . . ?
C179 C178 C222 118.4(5) . . ?
N20 C179 C180 108.6(5) . . ?
C178 C179 N20 127.4(5) . . ?
C178 C179 C180 123.9(5) . . ?
C179 C180 H180 126.1 . . ?
C181 C180 C179 107.9(5) . . ?
C181 C180 H180 126.1 . . ?
C1EA C181 H181 126.4 . . ?
C180 C181 C1EA 107.2(5) . . ?
C180 C181 H181 126.4 . . ?
N16 C183 C1AA 127.0(4) . . ?
N16 C183 C169 112.3(4) . . ?
C1AA C183 C169 120.7(4) . . ?
N19 C184 C1AA 127.6(4) . . ?
N19 C184 C4AA 111.7(4) . . ?
C1AA C184 C4AA 120.7(4) . . ?
C186 C185 C161 119.7(5) . . ?
C190 C185 C161 121.5(5) . . ?
C190 C185 C186 118.7(5) . . ?
C185 C186 H186 119.3 . . ?
C187 C186 C185 121.4(5) . . ?
C187 C186 H186 119.3 . . ?
C186 C187 C188 118.2(5) . . ?
C186 C187 C191 119.9(5) . . ?
C188 C187 C191 121.8(5) . . ?
C187 C188 H188 118.9 . . ?
C189 C188 C187 122.3(5) . . ?
C189 C188 H188 118.9 . . ?
C188 C189 C190 118.2(5) . . ?
C188 C189 C195 121.6(5) . . ?
C190 C189 C195 120.1(5) . . ?
C185 C190 C189 121.1(5) . . ?
C185 C190 H190 119.5 . . ?
C189 C190 H190 119.5 . . ?
C192 C191 C187 108.5(6) . . ?
C192 C191 C193 115.8(9) . . ?
C192 C191 C194 103.1(8) . . ?
C193 C191 C187 109.5(6) . . ?
C194 C191 C187 113.6(6) . . ?
C194 C191 C193 106.4(7) . . ?
C191 C192 H19A 109.5 . . ?
C191 C192 H19B 109.5 . . ?
C191 C192 H19C 109.5 . . ?
H19A C192 H19B 109.5 . . ?
H19A C192 H19C 109.5 . . ?
H19B C192 H19C 109.5 . . ?
C191 C193 H19D 109.5 . . ?
C191 C193 H19E 109.5 . . ?
C191 C193 H19F 109.5 . . ?
H19D C193 H19E 109.5 . . ?
H19D C193 H19F 109.5 . . ?
H19E C193 H19F 109.5 . . ?
C191 C194 H19G 109.5 . . ?
C191 C194 H19H 109.5 . . ?
C191 C194 H19I 109.5 . . ?
H19G C194 H19H 109.5 . . ?
H19G C194 H19I 109.5 . . ?
H19H C194 H19I 109.5 . . ?
C196 C195 C189 108.9(5) . . ?
C197 C195 C189 108.1(6) . . ?
C197 C195 C196 107.2(7) . . ?
C198 C195 C189 113.6(6) . . ?
C198 C195 C196 110.2(7) . . ?
C198 C195 C197 108.5(7) . . ?
C195 C196 H19J 109.5 . . ?
C195 C196 H19K 109.5 . . ?
C195 C196 H19L 109.5 . . ?
H19J C196 H19K 109.5 . . ?
H19J C196 H19L 109.5 . . ?
H19K C196 H19L 109.5 . . ?
C195 C197 H19M 109.5 . . ?
C195 C197 H19N 109.5 . . ?
C195 C197 H19O 109.5 . . ?
H19M C197 H19N 109.5 . . ?
H19M C197 H19O 109.5 . . ?
H19N C197 H19O 109.5 . . ?
C195 C198 H19P 109.5 . . ?
C195 C198 H19Q 109.5 . . ?
C195 C198 H19R 109.5 . . ?
H19P C198 H19Q 109.5 . . ?
H19P C198 H19R 109.5 . . ?
H19Q C198 H19R 109.5 . . ?
C200 C199 C166 122.2(5) . . ?
C204 C199 C166 119.8(5) . . ?
C204 C199 C200 117.9(5) . . ?
C199 C200 H200 118.8 . . ?
C199 C200 C201 122.3(7) . . ?
C201 C200 H200 118.8 . . ?
C200 C201 C205 121.6(8) . . ?
C202 C201 C200 118.0(7) . . ?
C202 C201 C205 120.3(7) . . ?
C201 C202 H202 118.4 . . ?
C201 C202 C203 123.2(6) . . ?
C203 C202 H202 118.4 . . ?
C202 C203 C204 117.1(6) . . ?
C202 C203 C209 123.6(6) . . ?
C204 C203 C209 119.2(7) . . ?
C199 C204 C203 121.3(6) . . ?
C199 C204 H204 119.3 . . ?
C203 C204 H204 119.3 . . ?
C201 C205 C208 112.4(7) . . ?
C206 C205 C201 111.8(7) . . ?
C206 C205 C208 103.5(9) . . ?
C207 C205 C201 110.4(8) . . ?
C207 C205 C206 109.9(8) . . ?
C207 C205 C208 108.6(9) . . ?
C205 C206 H20A 109.5 . . ?
C205 C206 H20B 109.5 . . ?
C205 C206 H20C 109.5 . . ?
H20A C206 H20B 109.5 . . ?
H20A C206 H20C 109.5 . . ?
H20B C206 H20C 109.5 . . ?
C205 C207 H20D 109.5 . . ?
C205 C207 H20E 109.5 . . ?
C205 C207 H20F 109.5 . . ?
H20D C207 H20E 109.5 . . ?
H20D C207 H20F 109.5 . . ?
H20E C207 H20F 109.5 . . ?
C205 C208 H20G 109.5 . . ?
C205 C208 H20H 109.5 . . ?
C205 C208 H20I 109.5 . . ?
H20G C208 H20H 109.5 . . ?
H20G C208 H20I 109.5 . . ?
H20H C208 H20I 109.5 . . ?
C210 C209 C203 108.9(8) . . ?
C211 C209 C203 110.1(7) . . ?
C211 C209 C210 111.2(8) . . ?
C212 C209 C203 110.2(6) . . ?
C212 C209 C210 103.0(9) . . ?
C212 C209 C211 113.2(11) . . ?
C209 C210 H21A 109.5 . . ?
C209 C210 H21B 109.5 . . ?
C209 C210 H21C 109.5 . . ?
H21A C210 H21B 109.5 . . ?
H21A C210 H21C 109.5 . . ?
H21B C210 H21C 109.5 . . ?
C209 C211 H21D 109.5 . . ?
C209 C211 H21E 109.5 . . ?
C209 C211 H21F 109.5 . . ?
H21D C211 H21E 109.5 . . ?
H21D C211 H21F 109.5 . . ?
H21E C211 H21F 109.5 . . ?
C209 C212 H21G 109.5 . . ?
C209 C212 H21H 109.5 . . ?
C209 C212 H21I 109.5 . . ?
H21G C212 H21H 109.5 . . ?
H21G C212 H21I 109.5 . . ?
H21H C212 H21I 109.5 . . ?
C214 C213 C6BA 119.6(4) . . ?
C218 C213 C6BA 119.3(4) . . ?
C218 C213 C214 121.0(4) . . ?
C213 C214 C215 118.1(5) . . ?
C213 C214 C219 123.3(4) . . ?
C215 C214 C219 118.6(4) . . ?
C214 C215 H215 119.3 . . ?
C216 C215 C214 121.4(5) . . ?
C216 C215 H215 119.3 . . ?
C215 C216 C220 120.0(5) . . ?
C217 C216 C215 119.0(5) . . ?
C217 C216 C220 120.9(5) . . ?
C216 C217 H217 119.6 . . ?
C216 C217 C218 120.8(5) . . ?
C218 C217 H217 119.6 . . ?
C213 C218 C217 119.5(5) . . ?
C213 C218 C221 122.4(4) . . ?
C217 C218 C221 118.0(5) . . ?
C214 C219 H21J 109.5 . . ?
C214 C219 H21K 109.5 . . ?
C214 C219 H21L 109.5 . . ?
H21J C219 H21K 109.5 . . ?
H21J C219 H21L 109.5 . . ?
H21K C219 H21L 109.5 . . ?
C216 C220 H22A 109.5 . . ?
C216 C220 H22B 109.5 . . ?
C216 C220 H22C 109.5 . . ?
H22A C220 H22B 109.5 . . ?
H22A C220 H22C 109.5 . . ?
H22B C220 H22C 109.5 . . ?
C218 C221 H22D 109.5 . . ?
C218 C221 H22E 109.5 . . ?
C218 C221 H22F 109.5 . . ?
H22D C221 H22E 109.5 . . ?
H22D C221 H22F 109.5 . . ?
H22E C221 H22F 109.5 . . ?
C223 C222 C178 121.3(5) . . ?
C223 C222 C227 119.3(5) . . ?
C227 C222 C178 119.4(5) . . ?
C222 C223 H223 118.8 . . ?
C224 C223 C222 122.3(6) . . ?
C224 C223 H223 118.8 . . ?
C223 C224 C225 117.2(6) . . ?
C223 C224 C228 120.4(6) . . ?
C225 C224 C228 122.4(6) . . ?
C224 C225 H225 118.4 . . ?
C226 C225 C224 123.2(5) . . ?
C226 C225 H225 118.4 . . ?
C225 C226 C227 117.8(6) . . ?
C225 C226 C232 124.6(6) . . ?
C227 C226 C232 117.6(6) . . ?
C222 C227 C226 120.1(5) . . ?
C222 C227 H227 120.0 . . ?
C226 C227 H227 120.0 . . ?
C229 C228 C224 110.7(7) . . ?
C229 C228 C230 112.4(10) . . ?
C229 C228 C231 104.5(9) . . ?
C230 C228 C224 109.8(6) . . ?
C230 C228 C231 107.8(10) . . ?
C231 C228 C224 111.6(7) . . ?
C228 C229 H22G 109.5 . . ?
C228 C229 H22H 109.5 . . ?
C228 C229 H22I 109.5 . . ?
H22G C229 H22H 109.5 . . ?
H22G C229 H22I 109.5 . . ?
H22H C229 H22I 109.5 . . ?
C228 C230 H23A 109.5 . . ?
C228 C230 H23B 109.5 . . ?
C228 C230 H23C 109.5 . . ?
H23A C230 H23B 109.5 . . ?
H23A C230 H23C 109.5 . . ?
H23B C230 H23C 109.5 . . ?
C228 C231 H23D 109.5 . . ?
C228 C231 H23E 109.5 . . ?
C228 C231 H23F 109.5 . . ?
H23D C231 H23E 109.5 . . ?
H23D C231 H23F 109.5 . . ?
H23E C231 H23F 109.5 . . ?
C233 C232 C226 110.5(6) . . ?
C234 C232 C226 109.8(6) . . ?
C234 C232 C233 108.5(7) . . ?
C235 C232 C226 109.8(7) . . ?
C235 C232 C233 109.4(6) . . ?
C235 C232 C234 108.8(7) . . ?
C232 C233 H23G 109.5 . . ?
C232 C233 H23H 109.5 . . ?
C232 C233 H23I 109.5 . . ?
H23G C233 H23H 109.5 . . ?
H23G C233 H23I 109.5 . . ?
H23H C233 H23I 109.5 . . ?
C232 C234 H23J 109.5 . . ?
C232 C234 H23K 109.5 . . ?
C232 C234 H23L 109.5 . . ?
H23J C234 H23K 109.5 . . ?
H23J C234 H23L 109.5 . . ?
H23K C234 H23L 109.5 . . ?
C232 C235 H23M 109.5 . . ?
C232 C235 H23N 109.5 . . ?
C232 C235 H23O 109.5 . . ?
H23M C235 H23N 109.5 . . ?
H23M C235 H23O 109.5 . . ?
H23N C235 H23O 109.5 . . ?

loop_
_geom_bond_atom_site_label_1
_geom_bond_atom_site_label_2
_geom_bond_distance
_geom_bond_site_symmetry_2
_geom_bond_publ_flag
Ni1 N1 1.938(5) . ?
Ni1 N2 1.901(5) . ?
Ni1 N3 1.929(5) . ?
Ni1 N4 1.923(5) . ?
Ni2 N5 1.932(4) . ?
Ni2 N6 1.933(3) . ?
Ni2 N7 1.912(4) . ?
Ni2 N8 1.939(3) . ?
Ni3 N9 1.916(4) . ?
Ni3 N10 1.921(4) . ?
Ni3 N11 1.909(5) . ?
Ni3 N12 1.930(4) . ?
N1 C17 1.374(9) . ?
N1 C20 1.362(8) . ?
N2 C2 1.412(8) . ?
N2 C5 1.359(10) . ?
N3 C7 1.372(8) . ?
N3 C10 1.382(7) . ?
N4 C12 1.389(7) . ?
N4 C15 1.378(8) . ?
N5 C23 1.387(6) . ?
N5 C38 1.343(6) . ?
N6 C25 1.390(6) . ?
N6 C28 1.348(6) . ?
N7 C29 1.351(6) . ?
N7 C32 1.411(6) . ?
N8 C34 1.397(6) . ?
N8 C37 1.339(6) . ?
N9 C41 1.379(7) . ?
N9 C58 1.386(6) . ?
N10 C43 1.373(8) . ?
N10 C46 1.380(7) . ?
N11 C48 1.389(7) . ?
N11 C51 1.410(7) . ?
N12 C53 1.365(6) . ?
N12 C56 1.375(6) . ?
N13 C11 1.411(6) . ?
N13 C37 1.402(6) . ?
N13 C38 1.361(6) . ?
N14 C28 1.381(6) . ?
N14 C29 1.378(6) . ?
N14 C57 1.439(6) . ?
C1 C2 1.408(13) . ?
C1 C20 1.384(12) . ?
C1 C59 1.510(9) . ?
C2 C3 1.423(12) . ?
C3 H3 0.9500 . ?
C3 C4 1.342(13) . ?
C4 H4 0.9500 . ?
C4 C5 1.457(8) . ?
C5 C6 1.400(10) . ?
C6 C7 1.417(8) . ?
C6 C73 1.484(10) . ?
C7 C8 1.405(8) . ?
C8 H8 0.9500 . ?
C8 C9 1.373(7) . ?
C9 C10 1.417(8) . ?
C9 C21 1.427(7) . ?
C10 C11 1.386(8) . ?
C11 C12 1.387(8) . ?
C12 C13 1.438(8) . ?
C13 C14 1.353(7) . ?
C13 C36 1.423(7) . ?
C14 H14 0.9500 . ?
C14 C15 1.455(8) . ?
C15 C16 1.382(8) . ?
C16 C17 1.340(10) . ?
C16 C147 1.527(9) . ?
C17 C18 1.452(9) . ?
C18 H18 0.9500 . ?
C18 C19 1.313(11) . ?
C19 H19 0.9500 . ?
C19 C20 1.432(11) . ?
C21 C22 1.369(7) . ?
C21 C38 1.417(7) . ?
C22 H22 0.9500 . ?
C22 C23 1.420(6) . ?
C23 C24 1.410(6) . ?
C24 C25 1.375(7) . ?
C24 C87 1.483(7) . ?
C25 C26 1.425(6) . ?
C26 H26 0.9500 . ?
C26 C27 1.380(7) . ?
C27 C28 1.414(7) . ?
C27 C39 1.432(7) . ?
C29 C30 1.426(6) . ?
C30 C31 1.366(6) . ?
C30 C55 1.430(7) . ?
C31 H31 0.9500 . ?
C31 C32 1.415(7) . ?
C32 C33 1.374(7) . ?
C33 C34 1.384(7) . ?
C33 C138 1.494(7) . ?
C34 C35 1.427(6) . ?
C35 H35 0.9500 . ?
C35 C36 1.378(7) . ?
C36 C37 1.400(7) . ?
C39 C40 1.367(7) . ?
C39 C58 1.418(7) . ?
C40 H40 0.9500 . ?
C40 C41 1.429(7) . ?
C41 C42 1.404(7) . ?
C42 C43 1.382(8) . ?
C42 C96 1.480(8) . ?
C43 C44 1.453(7) . ?
C44 H44 0.9500 . ?
C44 C45 1.342(9) . ?
C45 H45 0.9500 . ?
C45 C46 1.443(9) . ?
C46 C47 1.386(9) . ?
C47 C48 1.355(9) . ?
C47 C110 1.484(7) . ?
C48 C49 1.430(9) . ?
C49 H49 0.9500 . ?
C49 C50 1.374(9) . ?
C50 H50 0.9500 . ?
C50 C51 1.427(8) . ?
C51 C52 1.365(8) . ?
C52 C53 1.417(7) . ?
C52 C124 1.499(7) . ?
C53 C54 1.427(7) . ?
C54 H54 0.9500 . ?
C54 C55 1.381(7) . ?
C55 C56 1.404(7) . ?
C56 C57 1.391(7) . ?
C57 C58 1.361(7) . ?
C59 C60 1.490(13) . ?
C59 C64 1.325(12) . ?
C60 H60 0.9500 . ?
C60 C61 1.367(11) . ?
C61 C62 1.366(13) . ?
C61 C65 1.467(16) . ?
C62 H62 0.9500 . ?
C62 C63 1.477(14) . ?
C63 C64 1.416(10) . ?
C63 C69 1.435(13) . ?
C64 H64 0.9500 . ?
C65 C66 1.549(15) . ?
C65 C67 1.497(15) . ?
C65 C68 1.504(18) . ?
C66 H66A 0.9800 . ?
C66 H66B 0.9800 . ?
C66 H66C 0.9800 . ?
C67 H67A 0.9800 . ?
C67 H67B 0.9800 . ?
C67 H67C 0.9800 . ?
C68 H68A 0.9800 . ?
C68 H68B 0.9800 . ?
C68 H68C 0.9800 . ?
C69 C70 1.594(18) . ?
C69 C71 1.577(18) . ?
C69 C72 1.466(17) . ?
C70 H70A 0.9800 . ?
C70 H70B 0.9800 . ?
C70 H70C 0.9800 . ?
C71 H71A 0.9800 . ?
C71 H71B 0.9800 . ?
C71 H71C 0.9800 . ?
C72 H72A 0.9800 . ?
C72 H72B 0.9800 . ?
C72 H72C 0.9800 . ?
C73 C74 1.396(10) . ?
C73 C78 1.395(8) . ?
C74 H74 0.9500 . ?
C74 C75 1.409(11) . ?
C75 C76 1.418(9) . ?
C75 C79 1.524(9) . ?
C76 H76 0.9500 . ?
C76 C77 1.388(8) . ?
C77 C78 1.370(9) . ?
C77 C83 1.547(8) . ?
C78 H78 0.9500 . ?
C79 C80 1.456(13) . ?
C79 C81 1.470(14) . ?
C79 C82 1.551(18) . ?
C80 H80A 0.9800 . ?
C80 H80B 0.9800 . ?
C80 H80C 0.9800 . ?
C81 H81A 0.9800 . ?
C81 H81B 0.9800 . ?
C81 H81C 0.9800 . ?
C82 H82A 0.9800 . ?
C82 H82B 0.9800 . ?
C82 H82C 0.9800 . ?
C83 C84 1.552(8) . ?
C83 C85 1.502(10) . ?
C83 C86 1.533(8) . ?
C84 H84A 0.9800 . ?
C84 H84B 0.9800 . ?
C84 H84C 0.9800 . ?
C85 H85A 0.9800 . ?
C85 H85B 0.9800 . ?
C85 H85C 0.9800 . ?
C86 H86A 0.9800 . ?
C86 H86B 0.9800 . ?
C86 H86C 0.9800 . ?
C87 C88 1.403(7) . ?
C87 C92 1.414(7) . ?
C88 C89 1.383(9) . ?
C88 C93 1.525(9) . ?
C89 H89 0.9500 . ?
C89 C90 1.379(11) . ?
C90 C91 1.389(10) . ?
C90 C94 1.500(9) . ?
C91 H91 0.9500 . ?
C91 C92 1.375(8) . ?
C92 C95 1.489(8) . ?
C93 H93A 0.9800 . ?
C93 H93B 0.9800 . ?
C93 H93C 0.9800 . ?
C94 H94A 0.9800 . ?
C94 H94B 0.9800 . ?
C94 H94C 0.9800 . ?
C95 H95A 0.9800 . ?
C95 H95B 0.9800 . ?
C95 H95C 0.9800 . ?
C96 C97 1.390(7) . ?
C96 C101 1.402(9) . ?
C97 H97 0.9500 . ?
C97 C98 1.370(9) . ?
C98 C99 1.418(9) . ?
C98 C102 1.548(7) . ?
C99 H99 0.9500 . ?
C99 C100 1.391(8) . ?
C100 C101 1.400(9) . ?
C100 C106 1.552(9) . ?
C101 H101 0.9500 . ?
C102 C103 1.426(15) . ?
C102 C104 1.526(13) . ?
C102 C105 1.487(11) . ?
C103 H10A 0.9800 . ?
C103 H10B 0.9800 . ?
C103 H10C 0.9800 . ?
C104 H10D 0.9800 . ?
C104 H10E 0.9800 . ?
C104 H10F 0.9800 . ?
C105 H10G 0.9800 . ?
C105 H10H 0.9800 . ?
C105 H10I 0.9800 . ?
C106 C107 1.466(12) . ?
C106 C108 1.551(12) . ?
C106 C109 1.517(9) . ?
C107 H10J 0.9800 . ?
C107 H10K 0.9800 . ?
C107 H10L 0.9800 . ?
C108 H10M 0.9800 . ?
C108 H10N 0.9800 . ?
C108 H10O 0.9800 . ?
C109 H10P 0.9800 . ?
C109 H10Q 0.9800 . ?
C109 H10R 0.9800 . ?
C110 C111 1.400(9) . ?
C110 C115 1.387(9) . ?
C111 H111 0.9500 . ?
C111 C112 1.373(8) . ?
C112 C113 1.374(10) . ?
C112 C116 1.543(10) . ?
C113 H113 0.9500 . ?
C113 C114 1.368(11) . ?
C114 C115 1.397(9) . ?
C114 C120 1.559(11) . ?
C115 H115 0.9500 . ?
C116 C117 1.436(14) . ?
C116 C118 1.511(12) . ?
C116 C119 1.592(17) . ?
C117 H11A 0.9800 . ?
C117 H11B 0.9800 . ?
C117 H11C 0.9800 . ?
C118 H11D 0.9800 . ?
C118 H11E 0.9800 . ?
C118 H11F 0.9800 . ?
C119 H11G 0.9800 . ?
C119 H11H 0.9800 . ?
C119 H11I 0.9800 . ?
C120 C121 1.487(13) . ?
C120 C122 1.568(17) . ?
C120 C123 1.517(14) . ?
C121 H12A 0.9800 . ?
C121 H12B 0.9800 . ?
C121 H12C 0.9800 . ?
C122 H12D 0.9800 . ?
C122 H12E 0.9800 . ?
C122 H12F 0.9800 . ?
C123 H12G 0.9800 . ?
C123 H12H 0.9800 . ?
C123 H12I 0.9800 . ?
C124 C125 1.397(8) . ?
C124 C129 1.362(9) . ?
C125 H125 0.9500 . ?
C125 C126 1.393(8) . ?
C126 C127 1.364(9) . ?
C126 C130 1.557(9) . ?
C127 H127 0.9500 . ?
C127 C128 1.423(8) . ?
C128 C129 1.381(8) . ?
C128 C134 1.511(9) . ?
C129 H129 0.9500 . ?
C130 C131 1.536(10) . ?
C130 C132 1.549(12) . ?
C130 C133 1.520(11) . ?
C131 H13A 0.9800 . ?
C131 H13B 0.9800 . ?
C131 H13C 0.9800 . ?
C132 H13D 0.9800 . ?
C132 H13E 0.9800 . ?
C132 H13F 0.9800 . ?
C133 H13G 0.9800 . ?
C133 H13H 0.9800 . ?
C133 H13I 0.9800 . ?
C134 C135 1.531(8) . ?
C134 C136 1.550(9) . ?
C134 C137 1.560(10) . ?
C135 H13J 0.9800 . ?
C135 H13K 0.9800 . ?
C135 H13L 0.9800 . ?
C136 H13M 0.9800 . ?
C136 H13N 0.9800 . ?
C136 H13O 0.9800 . ?
C137 H13P 0.9800 . ?
C137 H13Q 0.9800 . ?
C137 H13R 0.9800 . ?
C138 C139 1.409(8) . ?
C138 C143 1.393(9) . ?
C139 C140 1.354(9) . ?
C139 C144 1.498(9) . ?
C140 H140 0.9500 . ?
C140 C141 1.421(12) . ?
C141 C142 1.396(11) . ?
C141 C145 1.563(10) . ?
C142 H142 0.9500 . ?
C142 C143 1.391(9) . ?
C143 C146 1.496(8) . ?
C144 H14A 0.9800 . ?
C144 H14B 0.9800 . ?
C144 H14C 0.9800 . ?
C145 H14D 0.9800 . ?
C145 H14E 0.9800 . ?
C145 H14F 0.9800 . ?
C146 H14G 0.9800 . ?
C146 H14H 0.9800 . ?
C146 H14I 0.9800 . ?
C147 C148 1.396(11) . ?
C147 C152 1.379(9) . ?
C148 H148 0.9500 . ?
C148 C149 1.390(10) . ?
C149 C150 1.408(10) . ?
C149 C153 1.511(12) . ?
C150 H150 0.9500 . ?
C150 C151 1.350(13) . ?
C151 C152 1.405(10) . ?
C151 C157 1.554(10) . ?
C152 H152 0.9500 . ?
C153 C154 1.535(15) . ?
C153 C155 1.400(16) . ?
C153 C156 1.489(14) . ?
C154 H15A 0.9800 . ?
C154 H15B 0.9800 . ?
C154 H15C 0.9800 . ?
C155 H15D 0.9800 . ?
C155 H15E 0.9800 . ?
C155 H15F 0.9800 . ?
C156 H15G 0.9800 . ?
C156 H15H 0.9800 . ?
C156 H15I 0.9800 . ?
C157 C158 1.519(13) . ?
C157 C159 1.531(16) . ?
C157 C160 1.426(16) . ?
C158 H15J 0.9800 . ?
C158 H15K 0.9800 . ?
C158 H15L 0.9800 . ?
C159 H15M 0.9800 . ?
C159 H15N 0.9800 . ?
C159 H15O 0.9800 . ?
C160 H16A 0.9800 . ?
C160 H16B 0.9800 . ?
C160 H16C 0.9800 . ?
Ni4 N15 1.952(4) . ?
Ni4 N16 1.960(4) . ?
Ni4 N19 1.952(4) . ?
Ni4 N20 1.956(4) . ?
Ni5 N17 1.939(4) . ?
Ni5 N17 1.939(4) 2_666 ?
Ni5 N18 1.952(4) . ?
Ni5 N18 1.952(4) 2_666 ?
N15 C162 1.369(7) . ?
N15 C165 1.404(6) . ?
N16 C167 1.404(6) . ?
N16 C183 1.359(6) . ?
N17 C5AA 1.323(6) . ?
N17 C172 1.422(5) . ?
N18 C3CA 1.420(6) 2_666 ?
N18 C9AA 1.318(6) . ?
N19 C177 1.387(6) . ?
N19 C184 1.370(6) . ?
N20 C1EA 1.355(7) . ?
N20 C179 1.412(7) . ?
N21 C1AA 1.417(6) . ?
N21 C5AA 1.380(6) . ?
N21 C9AA 1.387(6) . ?
C1AA C183 1.402(6) . ?
C1AA C184 1.385(6) . ?
C1EA C161 1.364(8) . ?
C1EA C181 1.460(8) . ?
C3CA C6BA 1.378(7) . ?
C3CA C173 1.406(7) 2_666 ?
C4AA C174 1.411(7) . ?
C4AA C176 1.359(7) . ?
C4AA C184 1.417(7) . ?
C5AA C170 1.426(6) . ?
C6BA C172 1.382(7) . ?
C6BA C213 1.511(6) . ?
C9AA C174 1.432(6) . ?
C161 C162 1.378(8) . ?
C161 C185 1.499(7) . ?
C162 C163 1.447(7) . ?
C163 H163 0.9500 . ?
C163 C164 1.319(8) . ?
C164 H164 0.9500 . ?
C164 C165 1.434(7) . ?
C165 C166 1.380(7) . ?
C166 C167 1.394(7) . ?
C166 C199 1.487(7) . ?
C167 C168 1.390(7) . ?
C168 H168 0.9500 . ?
C168 C169 1.378(7) . ?
C169 C170 1.410(7) . ?
C169 C183 1.416(6) . ?
C170 C171 1.378(6) . ?
C171 H171 0.9500 . ?
C171 C172 1.392(7) . ?
C173 H173 0.9500 . ?
C173 C174 1.372(7) . ?
C176 H176 0.9500 . ?
C176 C177 1.430(7) . ?
C177 C178 1.395(7) . ?
C178 C179 1.359(8) . ?
C178 C222 1.487(7) . ?
C179 C180 1.441(8) . ?
C180 H180 0.9500 . ?
C180 C181 1.343(9) . ?
C181 H181 0.9500 . ?
C185 C186 1.392(8) . ?
C185 C190 1.389(8) . ?
C186 H186 0.9500 . ?
C186 C187 1.379(8) . ?
C187 C188 1.389(8) . ?
C187 C191 1.562(8) . ?
C188 H188 0.9500 . ?
C188 C189 1.377(8) . ?
C189 C190 1.392(8) . ?
C189 C195 1.541(8) . ?
C190 H190 0.9500 . ?
C191 C192 1.489(12) . ?
C191 C193 1.515(10) . ?
C191 C194 1.503(11) . ?
C192 H19A 0.9800 . ?
C192 H19B 0.9800 . ?
C192 H19C 0.9800 . ?
C193 H19D 0.9800 . ?
C193 H19E 0.9800 . ?
C193 H19F 0.9800 . ?
C194 H19G 0.9800 . ?
C194 H19H 0.9800 . ?
C194 H19I 0.9800 . ?
C195 C196 1.522(9) . ?
C195 C197 1.515(11) . ?
C195 C198 1.468(10) . ?
C196 H19J 0.9800 . ?
C196 H19K 0.9800 . ?
C196 H19L 0.9800 . ?
C197 H19M 0.9800 . ?
C197 H19N 0.9800 . ?
C197 H19O 0.9800 . ?
C198 H19P 0.9800 . ?
C198 H19Q 0.9800 . ?
C198 H19R 0.9800 . ?
C199 C200 1.391(8) . ?
C199 C204 1.385(8) . ?
C200 H200 0.9500 . ?
C200 C201 1.392(9) . ?
C201 C202 1.354(12) . ?
C201 C205 1.527(11) . ?
C202 H202 0.9500 . ?
C202 C203 1.395(11) . ?
C203 C204 1.415(8) . ?
C203 C209 1.575(10) . ?
C204 H204 0.9500 . ?
C205 C206 1.524(10) . ?
C205 C207 1.515(11) . ?
C205 C208 1.543(12) . ?
C206 H20A 0.9800 . ?
C206 H20B 0.9800 . ?
C206 H20C 0.9800 . ?
C207 H20D 0.9800 . ?
C207 H20E 0.9800 . ?
C207 H20F 0.9800 . ?
C208 H20G 0.9800 . ?
C208 H20H 0.9800 . ?
C208 H20I 0.9800 . ?
C209 C210 1.506(14) . ?
C209 C211 1.441(11) . ?
C209 C212 1.403(15) . ?
C210 H21A 0.9800 . ?
C210 H21B 0.9800 . ?
C210 H21C 0.9800 . ?
C211 H21D 0.9800 . ?
C211 H21E 0.9800 . ?
C211 H21F 0.9800 . ?
C212 H21G 0.9800 . ?
C212 H21H 0.9800 . ?
C212 H21I 0.9800 . ?
C213 C214 1.395(6) . ?
C213 C218 1.383(7) . ?
C214 C215 1.403(7) . ?
C214 C219 1.492(7) . ?
C215 H215 0.9500 . ?
C215 C216 1.389(8) . ?
C216 C217 1.381(8) . ?
C216 C220 1.528(7) . ?
C217 H217 0.9500 . ?
C217 C218 1.398(7) . ?
C218 C221 1.507(7) . ?
C219 H21J 0.9800 . ?
C219 H21K 0.9800 . ?
C219 H21L 0.9800 . ?
C220 H22A 0.9800 . ?
C220 H22B 0.9800 . ?
C220 H22C 0.9800 . ?
C221 H22D 0.9800 . ?
C221 H22E 0.9800 . ?
C221 H22F 0.9800 . ?
C222 C223 1.393(8) . ?
C222 C227 1.401(8) . ?
C223 H223 0.9500 . ?
C223 C224 1.368(8) . ?
C224 C225 1.405(9) . ?
C224 C228 1.543(9) . ?
C225 H225 0.9500 . ?
C225 C226 1.387(10) . ?
C226 C227 1.408(8) . ?
C226 C232 1.560(9) . ?
C227 H227 0.9500 . ?
C228 C229 1.413(12) . ?
C228 C230 1.441(14) . ?
C228 C231 1.490(14) . ?
C229 H22G 0.9800 . ?
C229 H22H 0.9800 . ?
C229 H22I 0.9800 . ?
C230 H23A 0.9800 . ?
C230 H23B 0.9800 . ?
C230 H23C 0.9800 . ?
C231 H23D 0.9800 . ?
C231 H23E 0.9800 . ?
C231 H23F 0.9800 . ?
C232 C233 1.537(9) . ?
C232 C234 1.509(11) . ?
C232 C235 1.476(12) . ?
C233 H23G 0.9800 . ?
C233 H23H 0.9800 . ?
C233 H23I 0.9800 . ?
C234 H23J 0.9800 . ?
C234 H23K 0.9800 . ?
C234 H23L 0.9800 . ?
C235 H23M 0.9800 . ?
C235 H23N 0.9800 . ?
C235 H23O 0.9800 . ?
